data_1557648
loop_
_publ_author_name
'Latendresse, Trevor P.'
'Vieru, Veacheslav'
'Upadhyay, Apoorva'
'Bhuvanesh, Nattamai S.'
'Chibotaru, Liviu F.'
'Nippe, Michael'

_publ_section_title
;
 Trends in trigonal prismatic Ln-[1]ferrocenophane complexes and discovery
 of a Ho3+ single-molecule magnet
;
_journal_issue 15
_journal_name_full 'Chemical Science'
_journal_page_first 3936
_journal_page_last 3951
_journal_paper_doi 10.1039/D0SC01197E
_journal_volume 11
_journal_year 2020
_chemical_formula_moiety 'C38 H40 Fe3 Gd Li2 O2, C16 H32 Li O4'
_chemical_formula_sum 'C54 H72 Fe3 Gd Li3 O6'
_chemical_formula_weight 1162.73
_space_group_crystal_system monoclinic
_space_group_IT_number 14
_space_group_name_Hall '-P 2ybc'
_space_group_name_H-M_alt 'P 1 21/c 1'
_atom_sites_solution_hydrogens geom
_audit_creation_date 2018-01-25
_audit_creation_method
;
Olex2 1.2-beta
(compiled 2017.03.28 svn.r3405 for OlexSys, GUI svn.r5335)
;
_audit_update_record
;
2020-02-26 deposited with the CCDC.	2020-03-24 downloaded from the CCDC.
;
_cell_angle_alpha 90
_cell_angle_beta 92.491(4)
_cell_angle_gamma 90
_cell_formula_units_Z 8
_cell_length_a 11.3774(12)
_cell_length_b 63.872(7)
_cell_length_c 13.7293(15)
_cell_measurement_reflns_used 9984
_cell_measurement_temperature 110.0
_cell_measurement_theta_max 27.417
_cell_measurement_theta_min 2.562
_cell_volume 9967.6(19)
_computing_cell_refinement 'SAINT V8.38A (Bruker, 2016)'
_computing_data_reduction 'SAINT V8.38A (Bruker, 2016)'
_computing_molecular_graphics 'Olex2 (Dolomanov et al., 2009)'
_computing_publication_material 'Olex2 (Dolomanov et al., 2009)'
_computing_structure_refinement 'ShelXL (Sheldrick, 2015)'
_diffrn_ambient_temperature 110.0
_diffrn_measured_fraction_theta_full 0.894
_diffrn_measured_fraction_theta_max 0.894
_diffrn_measurement_device_type 'Bruker APEX-II CCD'
_diffrn_measurement_method '\f and \w scans'
_diffrn_radiation_type MoK\a
_diffrn_radiation_wavelength 0.71073
_diffrn_reflns_av_R_equivalents 0.0560
_diffrn_reflns_av_unetI/netI 0.0472
_diffrn_reflns_Laue_measured_fraction_full 0.894
_diffrn_reflns_Laue_measured_fraction_max 0.894
_diffrn_reflns_limit_h_max 13
_diffrn_reflns_limit_h_min -13
_diffrn_reflns_limit_k_max 75
_diffrn_reflns_limit_k_min -75
_diffrn_reflns_limit_l_max 16
_diffrn_reflns_limit_l_min -16
_diffrn_reflns_number 80125
_diffrn_reflns_point_group_measured_fraction_full 0.894
_diffrn_reflns_point_group_measured_fraction_max 0.894
_diffrn_reflns_theta_full 24.999
_diffrn_reflns_theta_max 24.999
_diffrn_reflns_theta_min 2.179
_diffrn_standards_number 0
_exptl_absorpt_coefficient_mu 2.218
_exptl_absorpt_correction_T_max 0.3335
_exptl_absorpt_correction_T_min 0.2368
_exptl_absorpt_correction_type multi-scan
_exptl_absorpt_process_details
'SADABS-2016/2 (Bruker,2016/2) was used for absorption correction. wR2(int) was 0.1326 before and 0.0742 after correction. The Ratio of minimum to maximum transmission is 0.7100. The \l/2 correction factor is Not present.'
_exptl_crystal_colour brown
_exptl_crystal_colour_primary brown
_exptl_crystal_density_diffrn 1.550
_exptl_crystal_description block
_exptl_crystal_F_000 4760
_exptl_crystal_size_max 0.253
_exptl_crystal_size_mid 0.21
_exptl_crystal_size_min 0.125
_refine_diff_density_max 1.107
_refine_diff_density_min -0.984
_refine_diff_density_rms 0.150
_refine_ls_extinction_method none
_refine_ls_goodness_of_fit_ref 1.274
_refine_ls_hydrogen_treatment constr
_refine_ls_matrix_type full
_refine_ls_number_parameters 1248
_refine_ls_number_reflns 15704
_refine_ls_number_restraints 490
_refine_ls_restrained_S_all 1.256
_refine_ls_R_factor_all 0.0802
_refine_ls_R_factor_gt 0.0685
_refine_ls_shift/su_max 0.003
_refine_ls_shift/su_mean 0.000
_refine_ls_structure_factor_coef Fsqd
_refine_ls_weighting_details 'w=1/[\s^2^(Fo^2^)+113.9354P] where P=(Fo^2^+2Fc^2^)/3'
_refine_ls_weighting_scheme calc
_refine_ls_wR_factor_gt 0.1267
_refine_ls_wR_factor_ref 0.1323
_reflns_Friedel_coverage 0.000
_reflns_number_gt 13660
_reflns_number_total 15704
_reflns_threshold_expression 'I > 2\s(I)'
_cod_data_source_file d0sc01197e2.cif
_cod_data_source_block mntpl042
_cod_depositor_comments
;Adding full bibliography for 1557647--1557656.cif.

 Adding full bibliography for 1557647--1557656.cif.
;
_cod_original_cell_volume 9967.6(18)
_cod_database_code 1557648
_shelx_shelxl_version_number 2017/1
_shelx_space_group_comment
;
The symmetry employed for this shelxl refinement is uniquely defined
by the following loop, which should always be used as a source of
symmetry information in preference to the above space-group names.
They are only intended as comments.
;
_shelx_estimated_absorpt_t_max 0.769
_shelx_estimated_absorpt_t_min 0.604
_olex2_refinement_description
;
1. Fixed Uiso
 At 1.2 times of:
  All C(H) groups, All C(H,H) groups, All C(H,H,H,H) groups
2. Restrained distances
 C52E-C51D \\sim C52D-C51D \\sim C54D-C53D \\sim C54D-C53E
 with sigma of 0.005
 C53D-C52D \\sim C53E-C52E
 with sigma of 0.005
3. Uiso/Uaniso restraints and constraints
O6 \\sim C51 \\sim C52 \\sim C53 \\sim C54 \\sim O6A \\sim C51A \\sim C52A
\\sim C53A \\sim C54A: within 2A with sigma of 0.005 and sigma for terminal
atoms of 0.01
O6D \\sim C51D \\sim C52D \\sim C53D \\sim C54D \\sim C53E \\sim C52E: within
2A with sigma of 0.005 and sigma for terminal atoms of 0.01
C21 \\sim C25 \\sim C24 \\sim C23 \\sim C22: within 2A with sigma of 0.01 and
sigma for terminal atoms of 0.02
C22 \\sim C23 \\sim C24 \\sim C25 \\sim C21: within 2A with sigma of 0.01 and
sigma for terminal atoms of 0.02
C1D \\sim C2D \\sim C3D \\sim C4D \\sim C5D: within 2A with sigma of 0.01 and
sigma for terminal atoms of 0.02
Uanis(C53D) = Uanis(C53E)
Uanis(C52D) = Uanis(C52E)
Uanis(C1) = Uanis(C5) = Uanis(C2)
4. Rigid body (RIGU) restrains
 O6, C51, C52, C53, C54, O6A, C51A, C52A, C53A, C54A
 with sigma for 1-2 distances of 0.005 and sigma for 1-3 distances of 0.005
 O6D, C51D, C52D, C53D, C54D, C53E, C52E
 with sigma for 1-2 distances of 0.005 and sigma for 1-3 distances of 0.005
 C21, C25, C24, C23, C22
 with sigma for 1-2 distances of 0.01 and sigma for 1-3 distances of 0.01
 C21, C22, C23, C24, C25
 with sigma for 1-2 distances of 0.01 and sigma for 1-3 distances of 0.01
 C1D, C2D, C3D, C4D, C5D
 with sigma for 1-2 distances of 0.01 and sigma for 1-3 distances of 0.01
5. Same fragment restrains
{O1, C31, C32, C33, C34} sigma for 1-2: 0.005, 1-3: 0.04
as
{O6, C51, C52, C53, C54}
{O1, C31, C32, C33, C34} sigma for 1-2: 0.005, 1-3: 0.04
as
{O6A, C51A, C52A, C53A, C54A}
6. Others
 Sof(O6A)=Sof(C51A)=Sof(H51C)=Sof(H51D)=Sof(C52A)=Sof(H52C)=Sof(H52D)=
 Sof(C53A)=Sof(H53C)=Sof(H53D)=Sof(C54A)=Sof(H54C)=Sof(H54D)=1-FVAR(1)
 Sof(O6)=Sof(C51)=Sof(H51A)=Sof(H51B)=Sof(C52)=Sof(H52A)=Sof(H52B)=Sof(C53)=
 Sof(H53A)=Sof(H53B)=Sof(C54)=Sof(H54A)=Sof(H54B)=FVAR(1)
 Sof(H51G)=Sof(H51H)=Sof(H54G)=Sof(H54H)=Sof(C53E)=Sof(H53G)=Sof(H53H)=
 Sof(C52E)=Sof(H52G)=Sof(H52H)=1-FVAR(2)
 Sof(H51E)=Sof(H51F)=Sof(C52D)=Sof(H52E)=Sof(H52F)=Sof(C53D)=Sof(H53E)=
 Sof(H53F)=Sof(H54E)=Sof(H54F)=FVAR(2)
7.a Secondary CH2 refined with riding coordinates:
 C31(H31A,H31B), C32(H32A,H32B), C33(H33A,H33B), C34(H34A,H34B), C35(H35A,
 H35B), C36(H36A,H36B), C37(H37A,H37B), C38(H38A,H38B), C31D(H31C,H31D),
 C32D(H32C,H32D), C33D(H33C,H33D), C34D(H34C,H34D), C35D(H35C,H35D), C36D(H36C,
 H36D), C37D(H37C,H37D), C38D(H38C,H38D), C39(H39A,H39B), C40(H40A,H40B),
 C41(H41A,H41B), C42(H42A,H42B), C43(H43A,H43B), C44(H44A,H44B), C45(H45A,H45B),
  C46(H46A,H46B), C47(H47A,H47B), C48(H48A,H48B), C49(H49A,H49B), C50(H50A,
 H50B), C51(H51A,H51B), C52(H52A,H52B), C53(H53A,H53B), C54(H54A,H54B),
 C51A(H51C,H51D), C52A(H52C,H52D), C53A(H53C,H53D), C54A(H54C,H54D), C39D(H39C,
 H39D), C40D(H40C,H40D), C41D(H41C,H41D), C42D(H42C,H42D), C43D(H43C,H43D),
 C44D(H44C,H44D), C45D(H45C,H45D), C46D(H46C,H46D), C47D(H47C,H47D), C48D(H48C,
 H48D), C49D(H49C,H49D), C50D(H50C,H50D), C51D(H51E,H51F), C51D(H51G,H51H),
 C52D(H52E,H52F), C53D(H53E,H53F), C54D(H54E,H54F), C54D(H54G,H54H), C53E(H53G,
 H53H), C52E(H52G,H52H)
7.b Aromatic/amide H refined with riding coordinates:
 C2(H2), C3(H3), C4(H4), C5(H5), C7(H7), C8(H8), C9(H9), C10(H10), C12(H12),
 C13(H13), C14(H14), C15(H15), C17(H17), C18(H18), C19(H19), C20(H20), C22(H22),
  C23(H23), C24(H24), C25(H25), C27(H27), C28(H28), C29(H29), C30(H30),
 C2D(H2D), C3D(H3D), C4D(H4D), C5D(H5D), C7D(H7D), C8D(H8D), C9D(H9D),
 C10D(H10D), C12D(H12D), C13D(H13D), C14D(H14D), C15D(H15D), C17D(H17D),
 C18D(H18D), C19D(H19D), C20D(H20D), C22D(H22D), C23D(H23D), C24D(H24D),
 C25D(H25D), C27D(H27D), C28D(H28D), C29D(H29D), C30D(H30D)
;
_olex2_submission_special_instructions 'No special instructions were received'

loop_
_space_group_symop_operation_xyz
'x, y, z'
'-x, y+1/2, -z+1/2'
'-x, -y, -z'
'x, -y-1/2, z-1/2'

loop_
_atom_site_label
_atom_site_type_symbol
_atom_site_fract_x
_atom_site_fract_y
_atom_site_fract_z
_atom_site_U_iso_or_equiv
_atom_site_adp_type
_atom_site_occupancy
_atom_site_site_symmetry_order
_atom_site_calc_flag
_atom_site_refinement_flags_posn
_atom_site_refinement_flags_adp
_atom_site_refinement_flags_occupancy
_atom_site_disorder_assembly
_atom_site_disorder_group
Gd1 Gd 0.84681(3) 0.56389(2) 0.78209(3) 0.01439(10) Uani 1 1 d . . . . .
Fe1 Fe 0.58684(9) 0.57282(2) 0.85587(8) 0.0159(3) Uani 1 1 d . . . . .
Fe2 Fe 0.87824(10) 0.53111(2) 0.60590(8) 0.0173(3) Uani 1 1 d . . . . .
Fe3 Fe 1.07424(10) 0.58803(2) 0.87774(8) 0.0186(3) Uani 1 1 d . . . . .
O2 O 0.8135(5) 0.62207(9) 0.5802(4) 0.0246(13) Uani 1 1 d . . . . .
C1 C 0.7052(7) 0.54924(13) 0.9059(6) 0.0208(11) Uani 1 1 d . . . . .
C2 C 0.5970(7) 0.54103(13) 0.8609(6) 0.0208(11) Uani 1 1 d . . . . .
H2 H 0.594315 0.531919 0.806160 0.025 Uiso 1 1 calc R . . . .
C3 C 0.4955(7) 0.54812(13) 0.9077(6) 0.0222(19) Uani 1 1 d . . . . .
H3 H 0.416019 0.544754 0.890243 0.027 Uiso 1 1 calc R . . . .
C4 C 0.5363(7) 0.56126(13) 0.9858(5) 0.0205(18) Uani 1 1 d . . . . .
H4 H 0.488627 0.568283 1.030581 0.025 Uiso 1 1 calc R . . . .
C5 C 0.6607(7) 0.56197(13) 0.9846(6) 0.0208(11) Uani 1 1 d . . . . .
H5 H 0.709165 0.569761 1.029553 0.025 Uiso 1 1 calc R . . . .
C6 C 0.6804(7) 0.59115(12) 0.7578(5) 0.0162(17) Uani 1 1 d . . . . .
C7 C 0.5729(7) 0.58251(13) 0.7139(5) 0.0182(18) Uani 1 1 d . . . . .
H7 H 0.569978 0.573674 0.658216 0.022 Uiso 1 1 calc R . . . .
C8 C 0.4717(7) 0.58886(14) 0.7645(6) 0.0217(19) Uani 1 1 d . . . . .
H8 H 0.392436 0.585006 0.749171 0.026 Uiso 1 1 calc R . . . .
C9 C 0.5125(7) 0.60200(13) 0.8419(6) 0.0206(18) Uani 1 1 d . . . . .
H9 H 0.465517 0.608692 0.888221 0.025 Uiso 1 1 calc R . . . .
C10 C 0.6371(7) 0.60329(13) 0.8372(6) 0.0190(18) Uani 1 1 d . . . . .
H10 H 0.685998 0.611215 0.881321 0.023 Uiso 1 1 calc R . . . .
C11 C 0.8924(7) 0.52513(13) 0.7572(5) 0.0198(18) Uani 1 1 d . . . . .
C12 C 1.0025(7) 0.52196(13) 0.7088(6) 0.0228(19) Uani 1 1 d . . . . .
H12 H 1.073310 0.529179 0.726196 0.027 Uiso 1 1 calc R . . . .
C13 C 0.9925(7) 0.50693(13) 0.6329(6) 0.0201(18) Uani 1 1 d . . . . .
H13 H 1.052918 0.502697 0.591568 0.024 Uiso 1 1 calc R . . . .
C14 C 0.8734(7) 0.49932(13) 0.6304(6) 0.0232(19) Uani 1 1 d . . . . .
H14 H 0.840089 0.488952 0.588025 0.028 Uiso 1 1 calc R . . . .
C15 C 0.8152(7) 0.51053(13) 0.7048(6) 0.0225(19) Uani 1 1 d . . . . .
H15 H 0.734784 0.508600 0.718342 0.027 Uiso 1 1 calc R . . . .
C16 C 0.8251(8) 0.56275(14) 0.5943(6) 0.0237(19) Uani 1 1 d . . . . .
C17 C 0.9301(8) 0.55826(13) 0.5419(6) 0.025(2) Uani 1 1 d . . . . .
H17 H 1.003213 0.565140 0.554313 0.030 Uiso 1 1 calc R . . . .
C18 C 0.9121(9) 0.54270(14) 0.4709(6) 0.030(2) Uani 1 1 d . . . . .
H18 H 0.968906 0.537507 0.428298 0.036 Uiso 1 1 calc R . . . .
C19 C 0.7924(8) 0.53608(14) 0.4745(6) 0.029(2) Uani 1 1 d . . . . .
H19 H 0.754617 0.525588 0.435459 0.034 Uiso 1 1 calc R . . . .
C20 C 0.7412(7) 0.54824(13) 0.5478(6) 0.0234(19) Uani 1 1 d . . . . .
H20 H 0.661408 0.547074 0.564758 0.028 Uiso 1 1 calc R . . . .
C21 C 0.9996(7) 0.56008(13) 0.9236(6) 0.0235(17) Uani 1 1 d . U . . .
C22 C 0.9968(7) 0.57627(14) 0.9982(6) 0.0247(18) Uani 1 1 d . U . . .
H22 H 0.927355 0.581169 1.026670 0.030 Uiso 1 1 calc R . . . .
C23 C 1.1129(8) 0.58381(15) 1.0229(6) 0.0277(18) Uani 1 1 d . U . . .
H23 H 1.132905 0.594643 1.068102 0.033 Uiso 1 1 calc R . . . .
C24 C 1.1924(7) 0.57217(14) 0.9677(6) 0.0265(18) Uani 1 1 d . U . . .
H24 H 1.275551 0.573662 0.969661 0.032 Uiso 1 1 calc R . . . .
C25 C 1.1256(7) 0.55794(14) 0.9091(6) 0.0256(18) Uani 1 1 d . U . . .
H25 H 1.158488 0.548189 0.865656 0.031 Uiso 1 1 calc R . . . .
C26 C 0.9788(7) 0.59542(14) 0.7491(6) 0.025(2) Uani 1 1 d . . . . .
C27 C 0.9716(7) 0.61170(13) 0.8217(6) 0.0222(19) Uani 1 1 d . . . . .
H27 H 0.900306 0.616669 0.846813 0.027 Uiso 1 1 calc R . . . .
C28 C 1.0857(7) 0.61933(14) 0.8507(6) 0.0222(19) Uani 1 1 d . . . . .
H28 H 1.103159 0.629839 0.898155 0.027 Uiso 1 1 calc R . . . .
C29 C 1.1686(7) 0.60825(13) 0.7954(6) 0.0218(19) Uani 1 1 d . . . . .
H29 H 1.251609 0.609985 0.798674 0.026 Uiso 1 1 calc R . . . .
C30 C 1.1032(7) 0.59414(14) 0.7346(6) 0.0227(19) Uani 1 1 d . . . . .
H30 H 1.137363 0.584918 0.689518 0.027 Uiso 1 1 calc R . . . .
O1 O 0.8979(5) 0.51621(9) 1.0341(4) 0.0279(14) Uani 1 1 d D . . . .
C31 C 0.8020(8) 0.51042(15) 1.0924(6) 0.035(2) Uani 1 1 d D . . . .
H31A H 0.806004 0.495328 1.108669 0.041 Uiso 1 1 calc R . . . .
H31B H 0.725997 0.513270 1.057070 0.041 Uiso 1 1 calc R . . . .
C32 C 0.8139(8) 0.52348(17) 1.1835(7) 0.041(3) Uani 1 1 d D . . . .
H32A H 0.752275 0.534415 1.183494 0.049 Uiso 1 1 calc R . . . .
H32B H 0.807029 0.514630 1.242197 0.049 Uiso 1 1 calc R . . . .
C33 C 0.9319(8) 0.53304(15) 1.1820(6) 0.038(2) Uani 1 1 d D . . . .
H33A H 0.975061 0.531157 1.245501 0.045 Uiso 1 1 calc R . . . .
H33B H 0.925925 0.548201 1.167501 0.045 Uiso 1 1 calc R . . . .
C34 C 0.9919(7) 0.52192(15) 1.1038(6) 0.032(2) Uani 1 1 d D . . . .
H34A H 1.049712 0.531167 1.073305 0.038 Uiso 1 1 calc R . . . .
H34B H 1.033095 0.509313 1.129665 0.038 Uiso 1 1 calc R . . . .
C35 C 0.7906(7) 0.63993(14) 0.6399(6) 0.026(2) Uani 1 1 d . . . . .
H35A H 0.762021 0.635402 0.703661 0.032 Uiso 1 1 calc R . . . .
H35B H 0.729997 0.648975 0.607534 0.032 Uiso 1 1 calc R . . . .
C36 C 0.9067(8) 0.65187(15) 0.6542(7) 0.033(2) Uani 1 1 d . . . . .
H36A H 0.896684 0.666739 0.635218 0.039 Uiso 1 1 calc R . . . .
H36B H 0.936177 0.651200 0.723041 0.039 Uiso 1 1 calc R . . . .
C37 C 0.9906(8) 0.64090(16) 0.5882(7) 0.038(2) Uani 1 1 d . . . . .
H37A H 1.046811 0.631967 0.626429 0.046 Uiso 1 1 calc R . . . .
H37B H 1.035273 0.651155 0.550352 0.046 Uiso 1 1 calc R . . . .
C38 C 0.9103(8) 0.62775(15) 0.5215(7) 0.033(2) Uani 1 1 d . . . . .
H38A H 0.882385 0.635924 0.463785 0.040 Uiso 1 1 calc R . . . .
H38B H 0.951769 0.615114 0.499236 0.040 Uiso 1 1 calc R . . . .
Li1 Li 0.8785(13) 0.5331(2) 0.9176(10) 0.029(3) Uani 1 1 d . . . . .
Li2 Li 0.8161(12) 0.5953(2) 0.6492(9) 0.021(3) Uani 1 1 d . . . . .
Gd1D Gd 0.42602(3) 0.67862(2) 0.24124(3) 0.01528(11) Uani 1 1 d . . . . .
Fe1D Fe 0.44195(10) 0.64497(2) 0.07008(8) 0.0175(3) Uani 1 1 d . . . . .
Fe2D Fe 0.65646(10) 0.69729(2) 0.35472(8) 0.0191(3) Uani 1 1 d . . . . .
Fe3D Fe 0.16824(10) 0.69646(2) 0.29713(8) 0.0192(3) Uani 1 1 d . . . . .
O1D O 0.3968(5) 0.62975(9) 0.4902(4) 0.0253(14) Uani 1 1 d . . . . .
O2D O 0.4329(5) 0.73437(9) 0.0252(4) 0.0250(13) Uani 1 1 d . . . . .
C1D C 0.4322(8) 0.63872(14) 0.2200(6) 0.0259(18) Uani 1 1 d . U . . .
C2D C 0.5402(8) 0.63094(14) 0.1804(6) 0.0258(18) Uani 1 1 d . U . . .
H2D H 0.616907 0.634877 0.203558 0.031 Uiso 1 1 calc R . . . .
C3D C 0.5164(8) 0.61670(13) 0.1024(6) 0.0240(18) Uani 1 1 d . U . . .
H3D H 0.573074 0.609879 0.064714 0.029 Uiso 1 1 calc R . . . .
C4D C 0.3927(8) 0.61456(13) 0.0913(6) 0.0250(18) Uani 1 1 d . U . . .
H4D H 0.350929 0.605787 0.045952 0.030 Uiso 1 1 calc R . . . .
C5D C 0.3427(8) 0.62805(13) 0.1612(6) 0.0258(18) Uani 1 1 d . U . . .
H5D H 0.260543 0.629795 0.168214 0.031 Uiso 1 1 calc R . . . .
C6D C 0.4312(7) 0.67768(14) 0.0539(6) 0.0229(19) Uani 1 1 d . . . . .
C7D C 0.5339(7) 0.66878(13) 0.0105(5) 0.0197(18) Uani 1 1 d . . . . .
H7D H 0.612369 0.672747 0.028464 0.024 Uiso 1 1 calc R . . . .
C8D C 0.5050(7) 0.65369(13) -0.0609(6) 0.0214(19) Uani 1 1 d . . . . .
H8D H 0.558540 0.645908 -0.097863 0.026 Uiso 1 1 calc R . . . .
C9D C 0.3795(7) 0.65228(14) -0.0672(6) 0.025(2) Uani 1 1 d . . . . .
H9D H 0.333857 0.643406 -0.109615 0.030 Uiso 1 1 calc R . . . .
C10D C 0.3359(7) 0.66648(14) 0.0010(6) 0.0236(19) Uani 1 1 d . . . . .
H10D H 0.254742 0.668530 0.011364 0.028 Uiso 1 1 calc R . . . .
C11D C 0.5515(7) 0.67209(13) 0.3979(6) 0.0223(19) Uani 1 1 d . . . . .
C12D C 0.5514(7) 0.68914(15) 0.4656(5) 0.026(2) Uani 1 1 d . . . . .
H12D H 0.482219 0.696204 0.483710 0.032 Uiso 1 1 calc R . . . .
C13D C 0.6671(8) 0.69435(16) 0.5030(6) 0.030(2) Uani 1 1 d . . . . .
H13D H 0.686960 0.705085 0.548623 0.036 Uiso 1 1 calc R . . . .
C14D C 0.7469(8) 0.68039(16) 0.4588(6) 0.032(2) Uani 1 1 d . . . . .
H14D H 0.830065 0.680140 0.468469 0.038 Uiso 1 1 calc R . . . .
C15D C 0.6764(7) 0.66680(14) 0.3967(6) 0.027(2) Uani 1 1 d . . . . .
H15D H 0.707230 0.655713 0.359372 0.032 Uiso 1 1 calc R . . . .
C16D C 0.5866(7) 0.70647(13) 0.2183(5) 0.0201(18) Uani 1 1 d . . . . .
C17D C 0.5977(7) 0.72397(14) 0.2848(6) 0.0235(19) Uani 1 1 d . . . . .
H17D H 0.534170 0.732669 0.302203 0.028 Uiso 1 1 calc R . . . .
C18D C 0.7150(8) 0.72647(14) 0.3205(6) 0.028(2) Uani 1 1 d . . . . .
H18D H 0.742978 0.736746 0.365873 0.033 Uiso 1 1 calc R . . . .
C19D C 0.7824(7) 0.71113(15) 0.2773(6) 0.028(2) Uani 1 1 d . . . . .
H19D H 0.864683 0.709120 0.287873 0.033 Uiso 1 1 calc R . . . .
C20D C 0.7067(7) 0.69904(14) 0.2148(6) 0.0218(19) Uani 1 1 d . . . . .
H20D H 0.731311 0.687664 0.176032 0.026 Uiso 1 1 calc R . . . .
C21D C 0.2565(7) 0.67022(13) 0.3541(6) 0.0204(19) Uani 1 1 d . . . . .
C22D C 0.1450(7) 0.66441(13) 0.3029(6) 0.0238(19) Uani 1 1 d . . . . .
H22D H 0.138066 0.654908 0.249753 0.029 Uiso 1 1 calc R . . . .
C23D C 0.0494(7) 0.67492(14) 0.3438(6) 0.024(2) Uani 1 1 d . . . . .
H23D H -0.030726 0.673964 0.321681 0.029 Uiso 1 1 calc R . . . .
C24D C 0.0935(7) 0.68709(14) 0.4233(6) 0.023(2) Uani 1 1 d . . . . .
H24D H 0.048854 0.695697 0.464296 0.028 Uiso 1 1 calc R . . . .
C25D C 0.2188(7) 0.68396(14) 0.4303(5) 0.0210(19) Uani 1 1 d . . . . .
H25D H 0.270123 0.690117 0.478622 0.025 Uiso 1 1 calc R . . . .
C26D C 0.2892(7) 0.70969(13) 0.2028(6) 0.0199(18) Uani 1 1 d . . . . .
C27D C 0.1765(7) 0.70582(14) 0.1553(6) 0.0236(19) Uani 1 1 d . . . . .
H27D H 0.164972 0.697035 0.099840 0.028 Uiso 1 1 calc R . . . .
C28D C 0.0845(8) 0.71651(15) 0.1999(6) 0.030(2) Uani 1 1 d . . . . .
H28D H 0.003321 0.716178 0.180703 0.036 Uiso 1 1 calc R . . . .
C29D C 0.1372(8) 0.72785(14) 0.2791(7) 0.029(2) Uani 1 1 d . . . . .
H29D H 0.097717 0.736664 0.322765 0.035 Uiso 1 1 calc R . . . .
C30D C 0.2599(7) 0.72363(14) 0.2812(6) 0.024(2) Uani 1 1 d . . . . .
H30D H 0.315380 0.729221 0.327974 0.029 Uiso 1 1 calc R . . . .
C31D C 0.2969(9) 0.63256(18) 0.5497(7) 0.044(3) Uani 1 1 d . . . . .
H31C H 0.269728 0.618947 0.574832 0.053 Uiso 1 1 calc R . . . .
H31D H 0.231105 0.639270 0.511834 0.053 Uiso 1 1 calc R . . . .
C32D C 0.3403(10) 0.64649(18) 0.6320(7) 0.049(3) Uani 1 1 d . . . . .
H32C H 0.303012 0.642716 0.693479 0.059 Uiso 1 1 calc R . . . .
H32D H 0.323478 0.661380 0.617058 0.059 Uiso 1 1 calc R . . . .
C33D C 0.4746(10) 0.64237(17) 0.6398(7) 0.045(3) Uani 1 1 d . . . . .
H33C H 0.519042 0.655555 0.632167 0.054 Uiso 1 1 calc R . . . .
H33D H 0.497888 0.636013 0.703466 0.054 Uiso 1 1 calc R . . . .
C34D C 0.4967(8) 0.62751(15) 0.5578(6) 0.032(2) Uani 1 1 d . . . . .
H34C H 0.570422 0.631183 0.526063 0.038 Uiso 1 1 calc R . . . .
H34D H 0.502884 0.612947 0.582127 0.038 Uiso 1 1 calc R . . . .
C35D C 0.3161(8) 0.73741(14) -0.0172(6) 0.029(2) Uani 1 1 d . . . . .
H35C H 0.269946 0.724310 -0.013788 0.035 Uiso 1 1 calc R . . . .
H35D H 0.319634 0.741643 -0.086366 0.035 Uiso 1 1 calc R . . . .
C36D C 0.2599(7) 0.75470(15) 0.0423(7) 0.029(2) Uani 1 1 d . . . . .
H36C H 0.222947 0.765433 -0.001145 0.034 Uiso 1 1 calc R . . . .
H36D H 0.199303 0.748846 0.084158 0.034 Uiso 1 1 calc R . . . .
C37D C 0.3613(8) 0.76405(15) 0.1040(7) 0.032(2) Uani 1 1 d . . . . .
H37C H 0.362111 0.779509 0.098588 0.039 Uiso 1 1 calc R . . . .
H37D H 0.355882 0.760129 0.173397 0.039 Uiso 1 1 calc R . . . .
C38D C 0.4691(8) 0.75464(14) 0.0614(7) 0.030(2) Uani 1 1 d . . . . .
H38C H 0.496972 0.763484 0.007823 0.036 Uiso 1 1 calc R . . . .
H38D H 0.533399 0.753244 0.111927 0.036 Uiso 1 1 calc R . . . .
Li1D Li 0.4101(12) 0.6479(2) 0.3783(10) 0.022(3) Uani 1 1 d . . . . .
Li2D Li 0.4410(11) 0.7095(2) 0.1087(9) 0.019(3) Uani 1 1 d . . . . .
Li3 Li 0.6097(14) 0.4451(3) 0.6437(12) 0.037(4) Uani 1 1 d . . . . .
O3 O 0.6250(6) 0.45542(10) 0.5131(5) 0.0383(16) Uani 1 1 d . . . . .
O4 O 0.6117(5) 0.46660(10) 0.7404(4) 0.0316(15) Uani 1 1 d . . . . .
O5 O 0.4617(5) 0.43051(10) 0.6576(4) 0.0294(15) Uani 1 1 d . . . . .
C39 C 0.6794(10) 0.44319(17) 0.4391(7) 0.046(3) Uani 1 1 d . . . . .
H39A H 0.636842 0.429827 0.428136 0.055 Uiso 1 1 calc R . . . .
H39B H 0.762358 0.440056 0.458704 0.055 Uiso 1 1 calc R . . . .
C40 C 0.6727(10) 0.45649(18) 0.3483(8) 0.050(3) Uani 1 1 d . . . . .
H40A H 0.740035 0.453687 0.306928 0.060 Uiso 1 1 calc R . . . .
H40B H 0.598507 0.453900 0.309771 0.060 Uiso 1 1 calc R . . . .
C41 C 0.6768(10) 0.47821(19) 0.3869(8) 0.050(3) Uani 1 1 d . . . . .
H41A H 0.641058 0.488252 0.339294 0.060 Uiso 1 1 calc R . . . .
H41B H 0.758588 0.482593 0.404050 0.060 Uiso 1 1 calc R . . . .
C42 C 0.6035(8) 0.47639(16) 0.4781(7) 0.038(2) Uani 1 1 d . . . . .
H42A H 0.629283 0.486828 0.527876 0.045 Uiso 1 1 calc R . . . .
H42B H 0.518864 0.478529 0.461302 0.045 Uiso 1 1 calc R . . . .
C43 C 0.5207(8) 0.48177(15) 0.7548(7) 0.033(2) Uani 1 1 d . . . . .
H43A H 0.444184 0.476566 0.727606 0.039 Uiso 1 1 calc R . . . .
H43B H 0.539274 0.495112 0.722212 0.039 Uiso 1 1 calc R . . . .
C44 C 0.5159(9) 0.48493(16) 0.8627(7) 0.041(3) Uani 1 1 d . . . . .
H44A H 0.466899 0.474120 0.893008 0.049 Uiso 1 1 calc R . . . .
H44B H 0.485322 0.498985 0.878485 0.049 Uiso 1 1 calc R . . . .
C45 C 0.6457(10) 0.48266(16) 0.8947(7) 0.041(3) Uani 1 1 d . . . . .
H45A H 0.688596 0.495966 0.886181 0.049 Uiso 1 1 calc R . . . .
H45B H 0.654554 0.478276 0.963845 0.049 Uiso 1 1 calc R . . . .
C46 C 0.6892(8) 0.46600(16) 0.8284(7) 0.036(2) Uani 1 1 d . . . . .
H46A H 0.771605 0.468834 0.811997 0.043 Uiso 1 1 calc R . . . .
H46B H 0.685702 0.452096 0.859951 0.043 Uiso 1 1 calc R . . . .
C47 C 0.4135(9) 0.42713(16) 0.7508(6) 0.034(2) Uani 1 1 d . . . . .
H47A H 0.412045 0.440317 0.788580 0.041 Uiso 1 1 calc R . . . .
H47B H 0.460007 0.416588 0.788684 0.041 Uiso 1 1 calc R . . . .
C48 C 0.2900(9) 0.41928(19) 0.7277(8) 0.050(3) Uani 1 1 d . . . . .
H48A H 0.265457 0.409380 0.778450 0.060 Uiso 1 1 calc R . . . .
H48B H 0.233648 0.431091 0.723936 0.060 Uiso 1 1 calc R . . . .
C49 C 0.2949(9) 0.40855(17) 0.6314(7) 0.044(3) Uani 1 1 d . . . . .
H49A H 0.232554 0.413850 0.585260 0.053 Uiso 1 1 calc R . . . .
H49B H 0.285425 0.393228 0.638644 0.053 Uiso 1 1 calc R . . . .
C50 C 0.4179(8) 0.41392(16) 0.5958(7) 0.038(2) Uani 1 1 d . . . . .
H50A H 0.470354 0.401567 0.601274 0.046 Uiso 1 1 calc R . . . .
H50B H 0.412637 0.418522 0.526875 0.046 Uiso 1 1 calc R . . . .
O6 O 0.7426(12) 0.4273(2) 0.667(2) 0.0443(17) Uani 0.618(15) 1 d D U P A 1
C51 C 0.7394(12) 0.4051(2) 0.6762(16) 0.0481(19) Uani 0.618(15) 1 d D U P A 1
H51A H 0.699456 0.398902 0.617523 0.058 Uiso 0.618(15) 1 calc R . P A 1
H51B H 0.694790 0.401166 0.733714 0.058 Uiso 0.618(15) 1 calc R . P A 1
C52 C 0.8633(12) 0.3970(2) 0.6875(15) 0.048(2) Uani 0.618(15) 1 d D U P A 1
H52A H 0.873404 0.388680 0.748103 0.057 Uiso 0.618(15) 1 calc R . P A 1
H52B H 0.881211 0.387915 0.631562 0.057 Uiso 0.618(15) 1 calc R . P A 1
C53 C 0.9421(12) 0.4152(2) 0.6913(15) 0.049(2) Uani 0.618(15) 1 d D U P A 1
H53A H 0.983761 0.416783 0.629912 0.059 Uiso 0.618(15) 1 calc R . P A 1
H53B H 1.000618 0.414174 0.746603 0.059 Uiso 0.618(15) 1 calc R . P A 1
C54 C 0.8596(13) 0.4327(2) 0.7051(16) 0.0465(19) Uani 0.618(15) 1 d D U P A 1
H54A H 0.856840 0.436011 0.775364 0.056 Uiso 0.618(15) 1 calc R . P A 1
H54B H 0.887844 0.445297 0.671124 0.056 Uiso 0.618(15) 1 calc R . P A 1
O6A O 0.7383(19) 0.4260(4) 0.668(4) 0.0451(18) Uani 0.382(15) 1 d D U P A 2
C51A C 0.7316(17) 0.4050(4) 0.632(2) 0.0462(19) Uani 0.382(15) 1 d D U P A 2
H51C H 0.681291 0.404504 0.571559 0.055 Uiso 0.382(15) 1 calc R . P A 2
H51D H 0.696266 0.395815 0.681071 0.055 Uiso 0.382(15) 1 calc R . P A 2
C52A C 0.8535(18) 0.3975(4) 0.612(2) 0.048(2) Uani 0.382(15) 1 d D U P A 2
H52C H 0.869705 0.383812 0.643866 0.057 Uiso 0.382(15) 1 calc R . P A 2
H52D H 0.863575 0.396065 0.541176 0.057 Uiso 0.382(15) 1 calc R . P A 2
C53A C 0.9311(18) 0.4138(4) 0.654(2) 0.049(2) Uani 0.382(15) 1 d D U P A 2
H53C H 1.001470 0.415691 0.614951 0.058 Uiso 0.382(15) 1 calc R . P A 2
H53D H 0.956805 0.410392 0.722008 0.058 Uiso 0.382(15) 1 calc R . P A 2
C54A C 0.857(2) 0.4329(3) 0.651(3) 0.0467(19) Uani 0.382(15) 1 d D U P A 2
H54C H 0.884508 0.442952 0.701331 0.056 Uiso 0.382(15) 1 calc R . P A 2
H54D H 0.860022 0.439699 0.586049 0.056 Uiso 0.382(15) 1 calc R . P A 2
O3D O 0.8572(5) 0.72661(10) 0.9926(4) 0.0302(15) Uani 1 1 d . . . . .
O4D O 0.7033(5) 0.69974(10) 0.8480(4) 0.0309(15) Uani 1 1 d . . . . .
O5D O 0.8679(5) 0.67364(9) 1.0041(4) 0.0260(14) Uani 1 1 d . . . . .
O6D O 0.9801(5) 0.69738(10) 0.8386(4) 0.0318(12) Uani 1 1 d . U . . .
C39D C 0.9514(7) 0.74092(15) 0.9747(7) 0.032(2) Uani 1 1 d . . . . .
H39C H 0.951261 0.744594 0.904633 0.039 Uiso 1 1 calc R . . . .
H39D H 1.028201 0.734486 0.993648 0.039 Uiso 1 1 calc R . . . .
C40D C 0.9313(8) 0.76043(16) 1.0357(7) 0.035(2) Uani 1 1 d . . . . .
H40C H 1.005369 0.765102 1.069519 0.042 Uiso 1 1 calc R . . . .
H40D H 0.899261 0.772020 0.994744 0.042 Uiso 1 1 calc R . . . .
C41D C 0.8424(8) 0.75328(15) 1.1086(7) 0.032(2) Uani 1 1 d . . . . .
H41C H 0.881989 0.746989 1.167176 0.038 Uiso 1 1 calc R . . . .
H41D H 0.792145 0.765032 1.128649 0.038 Uiso 1 1 calc R . . . .
C42D C 0.7728(7) 0.73733(15) 1.0511(6) 0.028(2) Uani 1 1 d . . . . .
H42C H 0.734583 0.727375 1.095024 0.034 Uiso 1 1 calc R . . . .
H42D H 0.711298 0.744171 1.008924 0.034 Uiso 1 1 calc R . . . .
C43D C 0.6075(8) 0.71264(16) 0.8805(7) 0.035(2) Uani 1 1 d . . . . .
H43C H 0.624452 0.727643 0.869712 0.042 Uiso 1 1 calc R . . . .
H43D H 0.596236 0.710415 0.950890 0.042 Uiso 1 1 calc R . . . .
C44D C 0.4992(8) 0.70603(16) 0.8212(6) 0.034(2) Uani 1 1 d . . . . .
H44C H 0.456050 0.694837 0.854401 0.040 Uiso 1 1 calc R . . . .
H44D H 0.445739 0.718021 0.808041 0.040 Uiso 1 1 calc R . . . .
C45D C 0.5500(8) 0.69821(17) 0.7299(7) 0.040(3) Uani 1 1 d . . . . .
H45C H 0.566683 0.709918 0.685304 0.047 Uiso 1 1 calc R . . . .
H45D H 0.495931 0.688222 0.695760 0.047 Uiso 1 1 calc R . . . .
C46D C 0.6624(8) 0.68747(16) 0.7653(6) 0.033(2) Uani 1 1 d . . . . .
H46C H 0.646957 0.672829 0.784661 0.040 Uiso 1 1 calc R . . . .
H46D H 0.720956 0.687472 0.713975 0.040 Uiso 1 1 calc R . . . .
C47D C 0.8375(8) 0.65387(15) 0.9586(6) 0.031(2) Uani 1 1 d . . . . .
H47C H 0.897071 0.649880 0.911481 0.037 Uiso 1 1 calc R . . . .
H47D H 0.759795 0.654798 0.923538 0.037 Uiso 1 1 calc R . . . .
C48D C 0.8344(10) 0.63805(16) 1.0400(7) 0.044(3) Uani 1 1 d . . . . .
H48C H 0.881405 0.625541 1.024409 0.053 Uiso 1 1 calc R . . . .
H48D H 0.752447 0.633598 1.050183 0.053 Uiso 1 1 calc R . . . .
C49D C 0.8863(9) 0.64891(15) 1.1304(7) 0.037(2) Uani 1 1 d . . . . .
H49C H 0.946422 0.640031 1.164423 0.044 Uiso 1 1 calc R . . . .
H49D H 0.824339 0.652408 1.176215 0.044 Uiso 1 1 calc R . . . .
C50D C 0.9413(8) 0.66867(15) 1.0900(6) 0.030(2) Uani 1 1 d . . . . .
H50C H 0.940366 0.680206 1.138073 0.036 Uiso 1 1 calc R . . . .
H50D H 1.023537 0.666062 1.072499 0.036 Uiso 1 1 calc R . . . .
C51D C 1.0888(8) 0.68675(16) 0.8656(6) 0.0341(15) Uani 1 1 d D U . . .
H51E H 1.073352 0.672239 0.886945 0.041 Uiso 0.706(19) 1 calc R . P B 1
H51F H 1.131997 0.694259 0.919143 0.041 Uiso 0.706(19) 1 calc R . P B 1
H51G H 1.078995 0.671387 0.860134 0.041 Uiso 0.294(19) 1 calc R . P B 2
H51H H 1.114830 0.690229 0.933436 0.041 Uiso 0.294(19) 1 calc R . P B 2
C52D C 1.1586(13) 0.6868(2) 0.7739(9) 0.0349(14) Uani 0.706(19) 1 d D U P B 1
H52E H 1.244213 0.685789 0.789206 0.042 Uiso 0.706(19) 1 calc R . P B 1
H52F H 1.133897 0.675329 0.729111 0.042 Uiso 0.706(19) 1 calc R . P B 1
C53D C 1.1252(9) 0.7079(2) 0.7325(12) 0.0352(14) Uani 0.706(19) 1 d D U P B 1
H53E H 1.141979 0.708936 0.662455 0.042 Uiso 0.706(19) 1 calc R . P B 1
H53F H 1.166242 0.719410 0.768551 0.042 Uiso 0.706(19) 1 calc R . P B 1
C54D C 0.9940(7) 0.70821(16) 0.7479(7) 0.0347(15) Uani 1 1 d D U . . .
H54E H 0.964747 0.722768 0.751872 0.042 Uiso 0.706(19) 1 calc R . P B 1
H54F H 0.950446 0.700954 0.693793 0.042 Uiso 0.706(19) 1 calc R . P B 1
H54G H 1.002658 0.723439 0.759539 0.042 Uiso 0.294(19) 1 calc R . P B 2
H54H H 0.924399 0.705891 0.703417 0.042 Uiso 0.294(19) 1 calc R . P B 2
Li3D Li 0.8508(12) 0.6989(2) 0.9256(10) 0.028(3) Uani 1 1 d . . . . .
C53E C 1.104(2) 0.6995(6) 0.7033(17) 0.0352(14) Uani 0.294(19) 1 d D U P B 2
H53G H 1.086292 0.686806 0.664075 0.042 Uiso 0.294(19) 1 calc R . P B 2
H53H H 1.142122 0.710074 0.662485 0.042 Uiso 0.294(19) 1 calc R . P B 2
C52E C 1.1772(19) 0.6946(7) 0.7943(16) 0.0349(14) Uani 0.294(19) 1 d D U P B 2
H52G H 1.218207 0.707242 0.819762 0.042 Uiso 0.294(19) 1 calc R . P B 2
H52H H 1.236331 0.683660 0.781506 0.042 Uiso 0.294(19) 1 calc R . P B 2

loop_
_atom_site_aniso_label
_atom_site_aniso_U_11
_atom_site_aniso_U_22
_atom_site_aniso_U_33
_atom_site_aniso_U_23
_atom_site_aniso_U_13
_atom_site_aniso_U_12
Gd1 0.01560(18) 0.0128(2) 0.01458(18) -0.00013(17) -0.00149(14) 0.00020(17)
Fe1 0.0178(5) 0.0144(6) 0.0153(5) -0.0017(5) 0.0002(4) 0.0002(5)
Fe2 0.0216(6) 0.0144(7) 0.0160(5) -0.0009(5) -0.0006(4) 0.0016(5)
Fe3 0.0179(6) 0.0161(7) 0.0215(6) -0.0017(5) -0.0035(4) -0.0003(5)
O2 0.032(3) 0.017(3) 0.024(3) 0.001(3) 0.002(2) -0.002(3)
C1 0.024(2) 0.016(3) 0.022(2) 0.007(2) -0.0019(19) 0.007(2)
C2 0.024(2) 0.016(3) 0.022(2) 0.007(2) -0.0019(19) 0.007(2)
C3 0.017(4) 0.024(5) 0.026(4) 0.008(4) 0.003(3) -0.009(4)
C4 0.027(4) 0.019(5) 0.016(4) 0.003(4) 0.006(3) 0.000(4)
C5 0.024(2) 0.016(3) 0.022(2) 0.007(2) -0.0019(19) 0.007(2)
C6 0.026(4) 0.005(4) 0.017(4) 0.006(3) -0.001(3) 0.002(3)
C7 0.023(4) 0.019(5) 0.013(4) 0.003(4) -0.004(3) 0.009(4)
C8 0.017(4) 0.024(5) 0.024(4) 0.005(4) -0.003(3) 0.002(4)
C9 0.019(4) 0.016(5) 0.026(4) -0.006(4) 0.002(3) 0.001(4)
C10 0.021(4) 0.009(4) 0.026(4) -0.002(4) -0.003(3) 0.002(3)
C11 0.026(4) 0.019(5) 0.014(4) 0.009(4) -0.003(3) 0.009(4)
C12 0.025(4) 0.017(5) 0.026(4) 0.003(4) -0.008(3) 0.006(4)
C13 0.026(4) 0.010(4) 0.025(4) -0.001(4) 0.002(3) 0.008(4)
C14 0.030(5) 0.013(5) 0.026(4) -0.004(4) -0.008(4) 0.003(4)
C15 0.029(4) 0.014(5) 0.025(4) 0.006(4) 0.005(3) -0.004(4)
C16 0.040(5) 0.015(5) 0.016(4) 0.009(4) -0.004(3) 0.000(4)
C17 0.036(5) 0.016(5) 0.024(4) 0.007(4) 0.012(4) -0.003(4)
C18 0.063(6) 0.013(5) 0.015(4) 0.000(4) 0.013(4) 0.008(5)
C19 0.052(6) 0.016(5) 0.016(4) -0.003(4) -0.015(4) -0.001(4)
C20 0.023(4) 0.019(5) 0.028(4) -0.003(4) -0.008(3) 0.010(4)
C21 0.028(4) 0.016(4) 0.026(4) 0.012(3) -0.004(3) -0.009(3)
C22 0.024(4) 0.027(4) 0.023(4) 0.009(3) -0.001(3) -0.006(3)
C23 0.034(4) 0.026(4) 0.021(4) 0.005(4) -0.016(3) -0.003(4)
C24 0.023(4) 0.026(4) 0.029(4) 0.007(4) -0.014(3) 0.002(3)
C25 0.026(4) 0.025(4) 0.025(4) 0.007(4) -0.012(3) 0.005(3)
C26 0.020(4) 0.025(5) 0.028(4) 0.006(4) -0.011(3) 0.000(4)
C27 0.019(4) 0.017(5) 0.031(5) -0.003(4) 0.004(3) 0.005(4)
C28 0.020(4) 0.017(5) 0.030(4) 0.001(4) -0.004(3) 0.002(4)
C29 0.015(4) 0.023(5) 0.028(4) 0.000(4) -0.003(3) -0.010(4)
C30 0.024(4) 0.022(5) 0.023(4) 0.005(4) 0.003(3) 0.002(4)
O1 0.033(3) 0.027(4) 0.023(3) 0.002(3) -0.006(2) -0.001(3)
C31 0.044(6) 0.034(6) 0.026(5) 0.008(5) 0.004(4) -0.015(5)
C32 0.044(6) 0.045(7) 0.034(5) -0.001(5) 0.011(4) 0.002(5)
C33 0.050(6) 0.028(6) 0.034(5) -0.002(5) -0.010(4) -0.006(5)
C34 0.032(5) 0.037(6) 0.025(5) 0.019(4) -0.007(4) -0.002(4)
C35 0.025(4) 0.025(5) 0.029(5) -0.001(4) 0.005(4) -0.002(4)
C36 0.039(5) 0.024(6) 0.034(5) 0.010(5) -0.011(4) -0.001(4)
C37 0.032(5) 0.035(6) 0.048(6) 0.019(5) 0.003(4) -0.002(5)
C38 0.038(5) 0.030(6) 0.032(5) 0.005(5) 0.013(4) 0.010(5)
Li1 0.040(8) 0.027(9) 0.018(7) 0.010(7) -0.006(6) -0.002(7)
Li2 0.026(7) 0.021(8) 0.016(6) -0.001(6) -0.001(5) 0.006(6)
Gd1D 0.01834(19) 0.0132(2) 0.01410(18) 0.00016(17) -0.00101(14) 0.00067(17)
Fe1D 0.0208(6) 0.0137(6) 0.0177(6) -0.0012(5) -0.0006(4) -0.0003(5)
Fe2D 0.0199(6) 0.0204(7) 0.0167(6) 0.0022(5) -0.0017(4) -0.0013(5)
Fe3D 0.0198(6) 0.0186(7) 0.0192(6) 0.0022(5) 0.0012(4) 0.0030(5)
O1D 0.026(3) 0.025(4) 0.024(3) 0.005(3) 0.002(2) 0.000(3)
O2D 0.031(3) 0.022(4) 0.022(3) 0.004(3) 0.003(2) 0.004(3)
C1D 0.046(4) 0.016(4) 0.016(4) 0.010(3) 0.007(3) -0.001(4)
C2D 0.037(4) 0.021(4) 0.020(4) 0.007(3) -0.001(3) 0.002(4)
C3D 0.039(4) 0.014(4) 0.020(4) 0.004(3) 0.007(3) 0.004(4)
C4D 0.038(4) 0.012(4) 0.026(4) 0.002(3) 0.006(3) -0.007(3)
C5D 0.033(4) 0.019(4) 0.026(4) 0.007(4) 0.011(3) -0.008(3)
C6D 0.034(5) 0.016(5) 0.018(4) 0.002(4) -0.005(3) 0.006(4)
C7D 0.031(4) 0.011(5) 0.016(4) 0.005(4) -0.001(3) 0.002(4)
C8D 0.037(5) 0.012(5) 0.016(4) 0.001(4) 0.005(3) 0.001(4)
C9D 0.034(5) 0.022(5) 0.018(4) -0.005(4) -0.014(3) 0.002(4)
C10D 0.027(4) 0.021(5) 0.021(4) 0.006(4) -0.008(3) 0.003(4)
C11D 0.033(5) 0.010(5) 0.023(4) 0.005(4) 0.000(4) -0.002(4)
C12D 0.028(4) 0.043(6) 0.009(4) 0.009(4) 0.007(3) 0.000(4)
C13D 0.038(5) 0.044(6) 0.007(4) 0.005(4) -0.001(3) -0.013(5)
C14D 0.025(4) 0.049(7) 0.021(4) 0.020(5) -0.007(3) -0.008(5)
C15D 0.028(5) 0.021(5) 0.030(5) 0.012(4) -0.006(4) 0.005(4)
C16D 0.029(4) 0.017(5) 0.014(4) 0.007(4) -0.003(3) 0.000(4)
C17D 0.024(4) 0.024(5) 0.022(4) 0.002(4) -0.002(3) 0.001(4)
C18D 0.037(5) 0.016(5) 0.029(5) 0.004(4) -0.005(4) -0.008(4)
C19D 0.019(4) 0.038(6) 0.026(4) 0.014(4) 0.003(3) -0.010(4)
C20D 0.026(4) 0.024(5) 0.016(4) -0.006(4) 0.009(3) -0.004(4)
C21D 0.022(4) 0.017(5) 0.023(4) 0.015(4) 0.000(3) -0.007(4)
C22D 0.029(5) 0.013(5) 0.029(5) 0.003(4) 0.000(4) 0.002(4)
C23D 0.022(4) 0.026(5) 0.024(4) 0.007(4) -0.001(3) -0.005(4)
C24D 0.026(4) 0.027(5) 0.018(4) 0.011(4) 0.011(3) 0.002(4)
C25D 0.027(4) 0.025(5) 0.010(4) 0.008(4) 0.003(3) 0.001(4)
C26D 0.027(4) 0.015(5) 0.018(4) 0.013(4) 0.005(3) 0.000(4)
C27D 0.035(5) 0.022(5) 0.014(4) 0.011(4) 0.000(3) -0.001(4)
C28D 0.025(4) 0.031(6) 0.033(5) 0.019(5) 0.004(4) 0.011(4)
C29D 0.034(5) 0.021(5) 0.034(5) 0.005(4) 0.013(4) 0.005(4)
C30D 0.027(4) 0.021(5) 0.025(4) 0.007(4) 0.003(3) -0.010(4)
C31D 0.041(6) 0.048(7) 0.044(6) 0.016(6) 0.008(5) 0.000(5)
C32D 0.073(8) 0.040(7) 0.036(6) 0.010(5) 0.023(5) 0.017(6)
C33D 0.065(7) 0.035(7) 0.033(5) 0.003(5) -0.005(5) 0.006(6)
C34D 0.040(5) 0.030(6) 0.024(5) 0.004(4) -0.005(4) 0.010(5)
C35D 0.044(5) 0.019(5) 0.024(4) 0.007(4) -0.010(4) -0.002(4)
C36D 0.023(4) 0.026(5) 0.037(5) 0.008(4) 0.001(4) 0.000(4)
C37D 0.030(5) 0.022(5) 0.045(6) -0.006(5) 0.001(4) 0.004(4)
C38D 0.030(5) 0.013(5) 0.047(6) 0.002(5) 0.003(4) -0.002(4)
Li1D 0.029(7) 0.018(8) 0.020(7) 0.003(6) 0.008(6) -0.002(6)
Li2D 0.019(6) 0.014(8) 0.023(7) -0.011(6) -0.001(5) -0.006(6)
Li3 0.034(8) 0.036(10) 0.040(9) -0.015(8) 0.002(7) -0.010(8)
O3 0.054(4) 0.028(4) 0.034(4) -0.002(3) 0.009(3) 0.003(3)
O4 0.034(3) 0.028(4) 0.033(3) -0.010(3) -0.002(3) 0.004(3)
O5 0.033(3) 0.030(4) 0.025(3) -0.004(3) -0.003(3) -0.004(3)
C39 0.061(7) 0.037(7) 0.040(6) -0.010(5) 0.008(5) 0.002(6)
C40 0.053(7) 0.055(8) 0.043(6) -0.005(6) 0.016(5) -0.013(6)
C41 0.051(7) 0.060(8) 0.039(6) -0.003(6) 0.001(5) 0.000(6)
C42 0.034(5) 0.030(6) 0.049(6) 0.000(5) -0.002(4) 0.001(5)
C43 0.028(5) 0.022(5) 0.048(6) 0.002(5) 0.001(4) -0.007(4)
C44 0.049(6) 0.027(6) 0.047(6) 0.002(5) 0.023(5) -0.007(5)
C45 0.070(7) 0.028(6) 0.025(5) -0.003(5) 0.006(5) -0.023(5)
C46 0.033(5) 0.037(6) 0.036(5) 0.003(5) -0.009(4) -0.009(5)
C47 0.048(6) 0.029(6) 0.027(5) 0.002(4) 0.004(4) -0.007(5)
C48 0.039(6) 0.052(8) 0.061(7) -0.001(6) 0.012(5) -0.009(6)
C49 0.055(7) 0.031(6) 0.045(6) 0.007(5) -0.012(5) -0.013(5)
C50 0.038(5) 0.036(6) 0.040(5) -0.020(5) -0.009(4) 0.007(5)
O6 0.036(3) 0.039(3) 0.058(4) -0.007(4) 0.002(3) -0.004(3)
C51 0.041(3) 0.042(4) 0.061(4) -0.005(4) 0.000(4) -0.002(3)
C52 0.041(3) 0.043(4) 0.059(5) -0.006(4) 0.002(4) 0.000(3)
C53 0.041(3) 0.046(4) 0.058(5) -0.007(4) 0.000(4) 0.000(3)
C54 0.038(3) 0.043(4) 0.058(4) -0.009(4) 0.002(4) -0.003(3)
O6A 0.037(3) 0.040(4) 0.058(4) -0.007(4) 0.001(3) -0.003(3)
C51A 0.040(3) 0.041(4) 0.058(4) -0.006(4) 0.001(4) -0.002(3)
C52A 0.041(4) 0.043(4) 0.059(5) -0.007(4) 0.001(4) -0.001(3)
C53A 0.041(4) 0.045(4) 0.060(5) -0.008(4) 0.001(4) 0.000(3)
C54A 0.038(3) 0.043(4) 0.059(4) -0.008(4) 0.001(4) -0.002(3)
O3D 0.028(3) 0.030(4) 0.033(3) -0.001(3) 0.004(3) -0.005(3)
O4D 0.024(3) 0.032(4) 0.036(3) -0.008(3) -0.001(3) 0.001(3)
O5D 0.028(3) 0.019(3) 0.031(3) -0.002(3) -0.006(3) 0.002(3)
O6D 0.028(2) 0.036(3) 0.031(3) 0.007(2) 0.004(2) 0.001(2)
C39D 0.021(4) 0.033(6) 0.044(5) -0.001(5) 0.003(4) -0.008(4)
C40D 0.027(5) 0.033(6) 0.043(6) -0.002(5) -0.005(4) -0.002(4)
C41D 0.037(5) 0.024(5) 0.033(5) -0.004(4) 0.002(4) 0.004(4)
C42D 0.026(4) 0.034(6) 0.024(4) 0.005(4) -0.001(4) -0.002(4)
C43D 0.027(5) 0.034(6) 0.045(6) -0.004(5) 0.008(4) -0.003(4)
C44D 0.034(5) 0.032(6) 0.033(5) 0.004(5) -0.009(4) 0.007(5)
C45D 0.037(5) 0.045(7) 0.035(5) 0.001(5) -0.014(4) 0.019(5)
C46D 0.033(5) 0.040(6) 0.026(5) -0.003(5) -0.003(4) 0.008(5)
C47D 0.028(5) 0.033(6) 0.030(5) -0.006(5) -0.003(4) 0.001(4)
C48D 0.071(7) 0.028(6) 0.033(5) -0.005(5) 0.007(5) -0.012(6)
C49D 0.052(6) 0.025(6) 0.032(5) 0.009(5) -0.007(4) -0.009(5)
C50D 0.034(5) 0.034(6) 0.022(4) 0.006(4) -0.004(4) 0.001(4)
C51D 0.030(3) 0.037(3) 0.035(3) 0.007(3) -0.002(3) 0.003(3)
C52D 0.029(2) 0.040(3) 0.035(3) 0.004(3) -0.002(2) 0.000(2)
C53D 0.030(2) 0.040(3) 0.035(3) 0.005(2) -0.002(2) -0.003(3)
C54D 0.032(3) 0.038(3) 0.035(3) 0.006(3) 0.000(3) -0.001(3)
Li3D 0.020(7) 0.035(9) 0.030(8) 0.003(7) 0.007(6) -0.001(7)
C53E 0.030(2) 0.040(3) 0.035(3) 0.005(2) -0.002(2) -0.003(3)
C52E 0.029(2) 0.040(3) 0.035(3) 0.004(3) -0.002(2) 0.000(2)

loop_
_atom_type_symbol
_atom_type_description
_atom_type_scat_dispersion_real
_atom_type_scat_dispersion_imag
_atom_type_scat_source
C C 0.0033 0.0016 'International Tables Vol C Tables 4.2.6.8 and 6.1.1.4'
H H 0.0000 0.0000 'International Tables Vol C Tables 4.2.6.8 and 6.1.1.4'
Fe Fe 0.3463 0.8444 'International Tables Vol C Tables 4.2.6.8 and 6.1.1.4'
Gd Gd -0.1653 3.9035 'International Tables Vol C Tables 4.2.6.8 and 6.1.1.4'
Li Li -0.0003 0.0001 'International Tables Vol C Tables 4.2.6.8 and 6.1.1.4'
O O 0.0106 0.0060 'International Tables Vol C Tables 4.2.6.8 and 6.1.1.4'

loop_
_geom_angle_atom_site_label_1
_geom_angle_atom_site_label_2
_geom_angle_atom_site_label_3
_geom_angle
_geom_angle_site_symmetry_1
_geom_angle_site_symmetry_3
_geom_angle_publ_flag
Fe1 Gd1 Fe2 118.92(3) . . ?
Fe1 Gd1 Fe3 121.10(3) . . ?
Fe2 Gd1 Fe3 119.96(3) . . ?
C1 Gd1 Fe1 40.96(18) . . ?
C1 Gd1 Fe2 110.64(19) . . ?
C1 Gd1 Fe3 114.70(19) . . ?
C1 Gd1 C6 81.6(2) . . ?
C1 Gd1 C16 128.0(3) . . ?
C1 Gd1 Li1 49.6(4) . . ?
C1 Gd1 Li2 130.2(3) . . ?
C6 Gd1 Fe1 40.79(17) . . ?
C6 Gd1 Fe2 116.38(17) . . ?
C6 Gd1 Fe3 107.42(18) . . ?
C6 Gd1 Li1 130.6(4) . . ?
C6 Gd1 Li2 49.1(3) . . ?
C11 Gd1 Fe1 114.11(18) . . ?
C11 Gd1 Fe2 40.74(17) . . ?
C11 Gd1 Fe3 110.61(18) . . ?
C11 Gd1 C1 82.7(3) . . ?
C11 Gd1 C6 142.0(3) . . ?
C11 Gd1 C16 81.4(3) . . ?
C11 Gd1 C21 82.8(3) . . ?
C11 Gd1 C26 127.9(3) . . ?
C11 Gd1 Li1 50.9(4) . . ?
C11 Gd1 Li2 130.2(3) . . ?
C16 Gd1 Fe1 105.7(2) . . ?
C16 Gd1 Fe2 40.76(19) . . ?
C16 Gd1 Fe3 117.3(2) . . ?
C16 Gd1 C6 81.5(3) . . ?
C16 Gd1 Li1 131.8(4) . . ?
C16 Gd1 Li2 49.3(3) . . ?
C21 Gd1 Fe1 112.37(19) . . ?
C21 Gd1 Fe2 114.4(2) . . ?
C21 Gd1 Fe3 40.03(18) . . ?
C21 Gd1 C1 83.6(3) . . ?
C21 Gd1 C6 129.1(3) . . ?
C21 Gd1 C16 142.0(3) . . ?
C21 Gd1 C26 79.9(3) . . ?
C21 Gd1 Li1 49.2(4) . . ?
C21 Gd1 Li2 129.9(3) . . ?
C26 Gd1 Fe1 118.0(2) . . ?
C26 Gd1 Fe2 107.0(2) . . ?
C26 Gd1 Fe3 40.04(18) . . ?
C26 Gd1 C1 142.3(3) . . ?
C26 Gd1 C6 83.1(3) . . ?
C26 Gd1 C16 83.0(3) . . ?
C26 Gd1 Li1 128.8(4) . . ?
C26 Gd1 Li2 50.4(3) . . ?
Li1 Gd1 Fe1 90.5(3) . . ?
Li1 Gd1 Fe2 91.6(3) . . ?
Li1 Gd1 Fe3 89.2(3) . . ?
Li1 Gd1 Li2 178.8(4) . . ?
Li2 Gd1 Fe1 89.3(3) . . ?
Li2 Gd1 Fe2 89.5(3) . . ?
Li2 Gd1 Fe3 89.9(3) . . ?
C1 Fe1 Gd1 52.8(2) . . ?
C2 Fe1 Gd1 77.4(2) . . ?
C2 Fe1 C1 40.9(3) . . ?
C2 Fe1 C3 40.8(3) . . ?
C2 Fe1 C4 68.1(3) . . ?
C2 Fe1 C5 67.2(3) . . ?
C2 Fe1 C6 123.1(3) . . ?
C2 Fe1 C7 109.7(3) . . ?
C2 Fe1 C8 123.6(3) . . ?
C2 Fe1 C9 158.7(3) . . ?
C2 Fe1 C10 159.5(3) . . ?
C3 Fe1 Gd1 117.6(2) . . ?
C3 Fe1 C1 70.3(3) . . ?
C3 Fe1 C4 40.9(3) . . ?
C3 Fe1 C5 68.4(3) . . ?
C3 Fe1 C6 159.1(3) . . ?
C3 Fe1 C7 123.2(3) . . ?
C3 Fe1 C8 106.2(3) . . ?
C3 Fe1 C9 121.5(3) . . ?
C3 Fe1 C10 158.5(3) . . ?
C4 Fe1 Gd1 120.7(2) . . ?
C4 Fe1 C1 70.0(3) . . ?
C4 Fe1 C5 40.6(3) . . ?
C4 Fe1 C6 158.6(3) . . ?
C4 Fe1 C7 158.7(3) . . ?
C4 Fe1 C8 121.3(3) . . ?
C4 Fe1 C9 106.3(3) . . ?
C4 Fe1 C10 123.0(3) . . ?
C5 Fe1 Gd1 82.1(2) . . ?
C5 Fe1 C1 41.1(3) . . ?
C5 Fe1 C6 122.7(3) . . ?
C5 Fe1 C8 157.9(3) . . ?
C5 Fe1 C9 122.7(3) . . ?
C5 Fe1 C10 108.9(3) . . ?
C6 Fe1 Gd1 53.2(2) . . ?
C6 Fe1 C1 105.7(3) . . ?
C7 Fe1 Gd1 77.8(2) . . ?
C7 Fe1 C1 123.2(3) . . ?
C7 Fe1 C5 159.8(3) . . ?
C7 Fe1 C6 40.8(3) . . ?
C7 Fe1 C8 40.9(3) . . ?
C7 Fe1 C9 67.7(3) . . ?
C7 Fe1 C10 66.7(3) . . ?
C8 Fe1 Gd1 117.9(2) . . ?
C8 Fe1 C1 159.4(3) . . ?
C8 Fe1 C6 70.0(3) . . ?
C8 Fe1 C9 40.4(3) . . ?
C9 Fe1 Gd1 120.8(2) . . ?
C9 Fe1 C1 158.6(3) . . ?
C9 Fe1 C6 69.7(3) . . ?
C10 Fe1 Gd1 82.2(2) . . ?
C10 Fe1 C1 122.7(3) . . ?
C10 Fe1 C6 40.6(3) . . ?
C10 Fe1 C8 67.8(3) . . ?
C10 Fe1 C9 40.7(3) . . ?
C11 Fe2 Gd1 52.2(2) . . ?
C11 Fe2 C16 104.9(3) . . ?
C12 Fe2 Gd1 76.3(2) . . ?
C12 Fe2 C11 41.1(3) . . ?
C12 Fe2 C13 40.6(3) . . ?
C12 Fe2 C14 68.1(3) . . ?
C12 Fe2 C15 66.9(3) . . ?
C12 Fe2 C16 120.9(3) . . ?
C12 Fe2 C17 109.7(4) . . ?
C12 Fe2 C18 125.3(4) . . ?
C13 Fe2 Gd1 116.4(2) . . ?
C13 Fe2 C11 70.4(3) . . ?
C13 Fe2 C14 41.1(3) . . ?
C13 Fe2 C15 68.4(3) . . ?
C13 Fe2 C16 156.2(3) . . ?
C13 Fe2 C17 121.8(3) . . ?
C13 Fe2 C18 107.1(3) . . ?
C14 Fe2 Gd1 120.8(2) . . ?
C14 Fe2 C11 70.3(3) . . ?
C14 Fe2 C16 161.0(3) . . ?
C15 Fe2 Gd1 82.3(2) . . ?
C15 Fe2 C11 40.8(3) . . ?
C15 Fe2 C14 40.9(3) . . ?
C15 Fe2 C16 123.9(3) . . ?
C15 Fe2 C17 161.6(3) . . ?
C15 Fe2 C18 156.9(4) . . ?
C16 Fe2 Gd1 52.9(2) . . ?
C17 Fe2 Gd1 79.4(2) . . ?
C17 Fe2 C11 124.5(3) . . ?
C17 Fe2 C14 156.6(3) . . ?
C17 Fe2 C16 40.8(3) . . ?
C17 Fe2 C18 40.0(3) . . ?
C18 Fe2 Gd1 118.3(2) . . ?
C18 Fe2 C11 161.2(4) . . ?
C18 Fe2 C14 120.8(3) . . ?
C18 Fe2 C16 69.5(3) . . ?
C19 Fe2 Gd1 119.8(3) . . ?
C19 Fe2 C11 155.8(4) . . ?
C19 Fe2 C12 161.5(4) . . ?
C19 Fe2 C13 123.7(3) . . ?
C19 Fe2 C14 106.5(3) . . ?
C19 Fe2 C15 121.4(4) . . ?
C19 Fe2 C16 70.1(3) . . ?
C19 Fe2 C17 67.8(4) . . ?
C19 Fe2 C18 40.9(4) . . ?
C19 Fe2 C20 40.7(3) . . ?
C20 Fe2 Gd1 80.6(2) . . ?
C20 Fe2 C11 120.4(3) . . ?
C20 Fe2 C12 156.9(3) . . ?
C20 Fe2 C13 161.3(3) . . ?
C20 Fe2 C14 124.6(3) . . ?
C20 Fe2 C15 108.7(4) . . ?
C20 Fe2 C16 41.0(3) . . ?
C20 Fe2 C17 66.8(4) . . ?
C20 Fe2 C18 67.8(4) . . ?
C21 Fe3 Gd1 52.2(2) . . ?
C21 Fe3 C26 104.2(3) . . ?
C22 Fe3 Gd1 77.8(2) . . ?
C22 Fe3 C21 41.2(3) . . ?
C22 Fe3 C24 68.1(3) . . ?
C22 Fe3 C26 122.7(3) . . ?
C22 Fe3 C29 158.3(3) . . ?
C23 Fe3 Gd1 117.9(3) . . ?
C23 Fe3 C21 70.5(3) . . ?
C23 Fe3 C22 41.0(3) . . ?
C23 Fe3 C24 40.5(4) . . ?
C23 Fe3 C25 67.9(4) . . ?
C23 Fe3 C26 159.9(4) . . ?
C23 Fe3 C29 121.7(3) . . ?
C23 Fe3 C30 158.0(3) . . ?
C24 Fe3 Gd1 120.0(3) . . ?
C24 Fe3 C21 70.2(3) . . ?
C24 Fe3 C26 157.5(4) . . ?
C25 Fe3 Gd1 81.6(2) . . ?
C25 Fe3 C21 41.4(3) . . ?
C25 Fe3 C22 67.4(4) . . ?
C25 Fe3 C24 40.3(3) . . ?
C25 Fe3 C26 121.5(3) . . ?
C25 Fe3 C29 123.7(3) . . ?
C26 Fe3 Gd1 52.2(2) . . ?
C27 Fe3 Gd1 76.5(2) . . ?
C27 Fe3 C21 120.9(3) . . ?
C27 Fe3 C22 108.5(3) . . ?
C27 Fe3 C23 124.2(4) . . ?
C27 Fe3 C24 160.3(4) . . ?
C27 Fe3 C25 158.1(3) . . ?
C27 Fe3 C26 41.0(3) . . ?
C27 Fe3 C29 68.3(3) . . ?
C27 Fe3 C30 67.0(3) . . ?
C28 Fe3 Gd1 116.7(2) . . ?
C28 Fe3 C21 157.6(3) . . ?
C28 Fe3 C22 122.6(4) . . ?
C28 Fe3 C23 107.1(4) . . ?
C28 Fe3 C24 123.2(3) . . ?
C28 Fe3 C25 159.7(3) . . ?
C28 Fe3 C26 70.1(3) . . ?
C28 Fe3 C27 41.0(3) . . ?
C28 Fe3 C29 40.8(3) . . ?
C28 Fe3 C30 67.9(3) . . ?
C29 Fe3 Gd1 120.3(2) . . ?
C29 Fe3 C21 159.3(3) . . ?
C29 Fe3 C24 107.3(3) . . ?
C29 Fe3 C26 69.9(3) . . ?
C30 Fe3 Gd1 82.0(2) . . ?
C30 Fe3 C21 122.6(3) . . ?
C30 Fe3 C22 159.8(3) . . ?
C30 Fe3 C24 123.0(3) . . ?
C30 Fe3 C25 108.9(4) . . ?
C30 Fe3 C26 40.8(3) . . ?
C30 Fe3 C29 40.5(3) . . ?
C35 O2 C38 106.4(6) . . ?
C35 O2 Li2 114.7(6) . . ?
C38 O2 Li2 119.7(7) . . ?
Fe1 C1 Gd1 86.3(3) . . ?
Fe1 C1 Li1 154.6(6) . . ?
C2 C1 Gd1 113.3(5) . . ?
C2 C1 Fe1 66.6(4) . . ?
C2 C1 C5 101.6(7) . . ?
C2 C1 Li1 126.6(7) . . ?
C5 C1 Gd1 122.3(6) . . ?
C5 C1 Fe1 66.9(4) . . ?
C5 C1 Li1 122.6(7) . . ?
Li1 C1 Gd1 68.7(4) . . ?
Fe1 C2 H2 125.8 . . ?
C1 C2 Fe1 72.5(5) . . ?
C1 C2 H2 123.7 . . ?
C3 C2 Fe1 69.6(5) . . ?
C3 C2 C1 112.6(7) . . ?
C3 C2 H2 123.7 . . ?
Fe1 C3 H3 125.6 . . ?
C2 C3 Fe1 69.6(5) . . ?
C2 C3 H3 126.7 . . ?
C2 C3 C4 106.5(7) . . ?
C4 C3 Fe1 69.6(4) . . ?
C4 C3 H3 126.7 . . ?
Fe1 C4 H4 125.9 . . ?
C3 C4 Fe1 69.5(4) . . ?
C3 C4 H4 126.2 . . ?
C5 C4 Fe1 70.0(4) . . ?
C5 C4 C3 107.7(7) . . ?
C5 C4 H4 126.2 . . ?
Fe1 C5 H5 126.1 . . ?
C1 C5 Fe1 72.0(4) . . ?
C1 C5 H5 124.2 . . ?
C4 C5 Fe1 69.3(4) . . ?
C4 C5 C1 111.6(7) . . ?
C4 C5 H5 124.2 . . ?
Fe1 C6 Gd1 86.0(3) . . ?
Fe1 C6 Li2 152.3(5) . . ?
C7 C6 Gd1 113.4(5) . . ?
C7 C6 Fe1 67.2(4) . . ?
C7 C6 Li2 111.6(6) . . ?
C10 C6 Gd1 122.5(5) . . ?
C10 C6 Fe1 67.5(4) . . ?
C10 C6 C7 102.0(7) . . ?
C10 C6 Li2 135.9(7) . . ?
Li2 C6 Gd1 68.8(4) . . ?
Fe1 C7 H7 125.9 . . ?
C6 C7 Fe1 72.0(4) . . ?
C6 C7 H7 124.0 . . ?
C8 C7 Fe1 69.7(4) . . ?
C8 C7 C6 111.9(7) . . ?
C8 C7 H7 124.0 . . ?
Fe1 C8 H8 125.6 . . ?
C7 C8 Fe1 69.4(4) . . ?
C7 C8 H8 126.6 . . ?
C9 C8 Fe1 70.0(5) . . ?
C9 C8 C7 106.8(7) . . ?
C9 C8 H8 126.6 . . ?
Fe1 C9 H9 126.0 . . ?
C8 C9 Fe1 69.6(5) . . ?
C8 C9 H9 126.4 . . ?
C8 C9 C10 107.1(7) . . ?
C10 C9 Fe1 69.5(5) . . ?
C10 C9 H9 126.4 . . ?
Fe1 C10 H10 125.9 . . ?
C6 C10 Fe1 71.9(5) . . ?
C6 C10 H10 124.0 . . ?
C9 C10 Fe1 69.8(5) . . ?
C9 C10 C6 112.1(7) . . ?
C9 C10 H10 124.0 . . ?
Fe2 C11 Gd1 87.1(3) . . ?
Fe2 C11 Li1 155.1(6) . . ?
C12 C11 Gd1 112.3(6) . . ?
C12 C11 Fe2 66.8(4) . . ?
C12 C11 Li1 124.8(7) . . ?
C15 C11 Gd1 124.6(5) . . ?
C15 C11 Fe2 67.0(4) . . ?
C15 C11 C12 101.4(7) . . ?
C15 C11 Li1 124.0(7) . . ?
Li1 C11 Gd1 68.3(4) . . ?
Fe2 C12 H12 126.1 . . ?
C11 C12 Fe2 72.1(4) . . ?
C11 C12 H12 123.6 . . ?
C13 C12 Fe2 69.8(5) . . ?
C13 C12 C11 112.7(8) . . ?
C13 C12 H12 123.6 . . ?
Fe2 C13 H13 125.3 . . ?
C12 C13 Fe2 69.6(4) . . ?
C12 C13 H13 126.5 . . ?
C12 C13 C14 107.0(7) . . ?
C14 C13 Fe2 70.1(5) . . ?
C14 C13 H13 126.5 . . ?
Fe2 C14 H14 126.9 . . ?
C13 C14 Fe2 68.8(5) . . ?
C13 C14 H14 126.9 . . ?
C15 C14 Fe2 68.9(5) . . ?
C15 C14 C13 106.2(7) . . ?
C15 C14 H14 126.9 . . ?
Fe2 C15 H15 125.6 . . ?
C11 C15 Fe2 72.1(4) . . ?
C11 C15 H15 123.6 . . ?
C14 C15 Fe2 70.2(5) . . ?
C14 C15 C11 112.7(7) . . ?
C14 C15 H15 123.6 . . ?
Fe2 C16 Gd1 86.4(3) . . ?
Fe2 C16 Li2 152.7(5) . . ?
C17 C16 Gd1 117.1(6) . . ?
C17 C16 Fe2 67.0(5) . . ?
C17 C16 C20 101.3(7) . . ?
C17 C16 Li2 113.9(7) . . ?
C20 C16 Gd1 119.2(6) . . ?
C20 C16 Fe2 66.7(5) . . ?
C20 C16 Li2 135.0(7) . . ?
Li2 C16 Gd1 68.7(4) . . ?
Fe2 C17 H17 125.6 . . ?
C16 C17 Fe2 72.2(5) . . ?
C16 C17 H17 123.6 . . ?
C18 C17 Fe2 70.2(5) . . ?
C18 C17 C16 112.8(8) . . ?
C18 C17 H17 123.6 . . ?
Fe2 C18 H18 126.2 . . ?
C17 C18 Fe2 69.8(5) . . ?
C17 C18 H18 126.4 . . ?
C17 C18 C19 107.2(8) . . ?
C19 C18 Fe2 69.2(5) . . ?
C19 C18 H18 126.4 . . ?
Fe2 C19 H19 125.3 . . ?
C18 C19 Fe2 69.9(5) . . ?
C18 C19 H19 126.7 . . ?
C20 C19 Fe2 69.7(4) . . ?
C20 C19 C18 106.6(7) . . ?
C20 C19 H19 126.7 . . ?
Fe2 C20 H20 125.8 . . ?
C16 C20 Fe2 72.2(5) . . ?
C16 C20 H20 123.9 . . ?
C19 C20 Fe2 69.7(5) . . ?
C19 C20 C16 112.2(8) . . ?
C19 C20 H20 123.9 . . ?
Fe3 C21 Gd1 87.8(3) . . ?
Fe3 C21 Li1 156.8(6) . . ?
C22 C21 Gd1 115.6(6) . . ?
C22 C21 Fe3 68.0(5) . . ?
C22 C21 C25 102.3(7) . . ?
C22 C21 Li1 123.3(7) . . ?
C25 C21 Gd1 122.9(6) . . ?
C25 C21 Fe3 67.9(5) . . ?
C25 C21 Li1 122.4(8) . . ?
Li1 C21 Gd1 69.1(4) . . ?
Fe3 C22 H22 127.3 . . ?
C21 C22 Fe3 70.7(5) . . ?
C21 C22 H22 124.5 . . ?
C23 C22 Fe3 69.1(5) . . ?
C23 C22 C21 111.0(8) . . ?
C23 C22 H22 124.5 . . ?
Fe3 C23 H23 125.3 . . ?
C22 C23 Fe3 69.8(5) . . ?
C22 C23 H23 126.3 . . ?
C24 C23 Fe3 70.2(5) . . ?
C24 C23 C22 107.5(8) . . ?
C24 C23 H23 126.3 . . ?
Fe3 C24 H24 126.4 . . ?
C23 C24 Fe3 69.3(5) . . ?
C23 C24 H24 126.2 . . ?
C25 C24 Fe3 69.7(5) . . ?
C25 C24 C23 107.6(8) . . ?
C25 C24 H24 126.2 . . ?
Fe3 C25 H25 126.8 . . ?
C21 C25 Fe3 70.6(5) . . ?
C21 C25 H25 124.2 . . ?
C24 C25 Fe3 70.0(5) . . ?
C24 C25 C21 111.6(8) . . ?
C24 C25 H25 124.2 . . ?
Fe3 C26 Gd1 87.7(3) . . ?
Fe3 C26 Li2 153.8(6) . . ?
C27 C26 Gd1 113.1(6) . . ?
C27 C26 Fe3 67.8(5) . . ?
C27 C26 Li2 110.6(7) . . ?
C30 C26 Gd1 124.5(6) . . ?
C30 C26 Fe3 68.0(4) . . ?
C30 C26 C27 102.8(7) . . ?
C30 C26 Li2 134.5(7) . . ?
Li2 C26 Gd1 68.5(4) . . ?
Fe3 C27 H27 126.5 . . ?
C26 C27 Fe3 71.2(5) . . ?
C26 C27 H27 124.4 . . ?
C28 C27 Fe3 69.5(5) . . ?
C28 C27 C26 111.1(7) . . ?
C28 C27 H27 124.4 . . ?
Fe3 C28 H28 125.6 . . ?
C27 C28 Fe3 69.6(5) . . ?
C27 C28 H28 126.4 . . ?
C29 C28 Fe3 70.1(5) . . ?
C29 C28 C27 107.3(7) . . ?
C29 C28 H28 126.4 . . ?
Fe3 C29 H29 126.2 . . ?
C28 C29 Fe3 69.2(5) . . ?
C28 C29 H29 126.7 . . ?
C30 C29 Fe3 69.5(5) . . ?
C30 C29 C28 106.7(7) . . ?
C30 C29 H29 126.7 . . ?
Fe3 C30 H30 126.5 . . ?
C26 C30 Fe3 71.2(5) . . ?
C26 C30 H30 124.0 . . ?
C29 C30 Fe3 70.0(5) . . ?
C29 C30 C26 112.1(8) . . ?
C29 C30 H30 124.0 . . ?
C31 O1 C34 104.8(6) . . ?
C31 O1 Li1 123.0(7) . . ?
C34 O1 Li1 117.3(7) . . ?
O1 C31 H31A 110.5 . . ?
O1 C31 H31B 110.5 . . ?
O1 C31 C32 106.2(7) . . ?
H31A C31 H31B 108.7 . . ?
C32 C31 H31A 110.5 . . ?
C32 C31 H31B 110.5 . . ?
C31 C32 H32A 110.7 . . ?
C31 C32 H32B 110.7 . . ?
H32A C32 H32B 108.8 . . ?
C33 C32 C31 105.5(7) . . ?
C33 C32 H32A 110.7 . . ?
C33 C32 H32B 110.7 . . ?
C32 C33 H33A 110.7 . . ?
C32 C33 H33B 110.7 . . ?
C32 C33 C34 105.1(7) . . ?
H33A C33 H33B 108.8 . . ?
C34 C33 H33A 110.7 . . ?
C34 C33 H33B 110.7 . . ?
O1 C34 C33 104.4(7) . . ?
O1 C34 H34A 110.9 . . ?
O1 C34 H34B 110.9 . . ?
C33 C34 H34A 110.9 . . ?
C33 C34 H34B 110.9 . . ?
H34A C34 H34B 108.9 . . ?
O2 C35 H35A 110.3 . . ?
O2 C35 H35B 110.3 . . ?
O2 C35 C36 107.0(7) . . ?
H35A C35 H35B 108.6 . . ?
C36 C35 H35A 110.3 . . ?
C36 C35 H35B 110.3 . . ?
C35 C36 H36A 110.8 . . ?
C35 C36 H36B 110.8 . . ?
H36A C36 H36B 108.9 . . ?
C37 C36 C35 104.8(8) . . ?
C37 C36 H36A 110.8 . . ?
C37 C36 H36B 110.8 . . ?
C36 C37 H37A 111.0 . . ?
C36 C37 H37B 111.0 . . ?
C36 C37 C38 103.8(7) . . ?
H37A C37 H37B 109.0 . . ?
C38 C37 H37A 111.0 . . ?
C38 C37 H37B 111.0 . . ?
O2 C38 C37 104.9(7) . . ?
O2 C38 H38A 110.8 . . ?
O2 C38 H38B 110.8 . . ?
C37 C38 H38A 110.8 . . ?
C37 C38 H38B 110.8 . . ?
H38A C38 H38B 108.8 . . ?
C1 Li1 Gd1 61.6(4) . . ?
C1 Li1 C11 97.6(6) . . ?
C11 Li1 Gd1 60.8(4) . . ?
C21 Li1 Gd1 61.6(4) . . ?
C21 Li1 C1 101.0(7) . . ?
C21 Li1 C11 98.2(6) . . ?
O1 Li1 Gd1 167.4(8) . . ?
O1 Li1 C1 112.8(7) . . ?
O1 Li1 C11 131.7(8) . . ?
O1 Li1 C21 110.9(7) . . ?
O2 Li2 Gd1 165.4(7) . . ?
O2 Li2 C6 115.9(7) . . ?
O2 Li2 C16 131.0(7) . . ?
O2 Li2 C26 106.7(7) . . ?
C6 Li2 Gd1 62.1(4) . . ?
C6 Li2 C16 99.2(6) . . ?
C6 Li2 C26 99.7(6) . . ?
C16 Li2 Gd1 62.0(4) . . ?
C16 Li2 C26 99.3(6) . . ?
C26 Li2 Gd1 61.1(4) . . ?
Fe1D Gd1D Fe2D 122.27(3) . . ?
Fe1D Gd1D Fe3D 119.16(3) . . ?
Fe2D Gd1D Fe3D 118.50(3) . . ?
C1D Gd1D Fe1D 41.06(17) . . ?
C1D Gd1D Fe2D 113.4(2) . . ?
C1D Gd1D Fe3D 113.7(2) . . ?
C1D Gd1D C6D 82.1(3) . . ?
C1D Gd1D C16D 130.4(3) . . ?
C1D Gd1D C21D 83.5(3) . . ?
C1D Gd1D Li1D 50.7(3) . . ?
C1D Gd1D Li2D 130.4(3) . . ?
C6D Gd1D Fe1D 41.03(19) . . ?
C6D Gd1D Fe2D 116.0(2) . . ?
C6D Gd1D Fe3D 107.58(19) . . ?
C6D Gd1D C16D 81.2(3) . . ?
C6D Gd1D C21D 130.1(3) . . ?
C6D Gd1D Li1D 132.5(3) . . ?
C6D Gd1D Li2D 48.6(3) . . ?
C11D Gd1D Fe1D 117.41(19) . . ?
C11D Gd1D Fe2D 40.73(18) . . ?
C11D Gd1D Fe3D 109.42(19) . . ?
C11D Gd1D C1D 85.2(3) . . ?
C11D Gd1D C6D 142.9(3) . . ?
C11D Gd1D C16D 81.0(2) . . ?
C11D Gd1D C21D 82.3(3) . . ?
C11D Gd1D Li1D 49.9(3) . . ?
C11D Gd1D Li2D 129.5(3) . . ?
C16D Gd1D Fe1D 108.11(18) . . ?
C16D Gd1D Fe2D 40.31(17) . . ?
C16D Gd1D Fe3D 115.84(19) . . ?
C16D Gd1D C21D 140.2(3) . . ?
C16D Gd1D Li1D 130.4(3) . . ?
C16D Gd1D Li2D 49.2(3) . . ?
C21D Gd1D Fe1D 111.67(19) . . ?
C21D Gd1D Fe2D 113.61(18) . . ?
C21D Gd1D Fe3D 39.67(18) . . ?
C21D Gd1D Li1D 50.5(3) . . ?
C21D Gd1D Li2D 128.9(3) . . ?
C26D Gd1D Fe1D 115.00(18) . . ?
C26D Gd1D Fe2D 106.70(19) . . ?
C26D Gd1D Fe3D 40.11(17) . . ?
C26D Gd1D C1D 139.9(3) . . ?
C26D Gd1D C6D 81.5(3) . . ?
C26D Gd1D C11D 127.6(3) . . ?
C26D Gd1D C16D 82.4(3) . . ?
C26D Gd1D C21D 79.7(2) . . ?
C26D Gd1D Li1D 129.9(3) . . ?
C26D Gd1D Li2D 49.4(3) . . ?
Li1D Gd1D Fe1D 91.7(3) . . ?
Li1D Gd1D Fe2D 90.6(3) . . ?
Li1D Gd1D Fe3D 90.1(3) . . ?
Li2D Gd1D Fe1D 89.4(3) . . ?
Li2D Gd1D Fe2D 88.9(3) . . ?
Li2D Gd1D Fe3D 89.2(3) . . ?
Li2D Gd1D Li1D 178.9(4) . . ?
C1D Fe1D Gd1D 53.2(2) . . ?
C2D Fe1D Gd1D 78.3(2) . . ?
C2D Fe1D C1D 40.9(3) . . ?
C2D Fe1D C6D 122.7(3) . . ?
C3D Fe1D Gd1D 118.2(2) . . ?
C3D Fe1D C1D 70.0(3) . . ?
C3D Fe1D C2D 40.7(3) . . ?
C3D Fe1D C4D 40.6(3) . . ?
C3D Fe1D C6D 157.8(3) . . ?
C3D Fe1D C7D 122.3(3) . . ?
C3D Fe1D C8D 106.0(3) . . ?
C3D Fe1D C9D 122.0(3) . . ?
C4D Fe1D Gd1D 120.6(2) . . ?
C4D Fe1D C1D 69.7(3) . . ?
C4D Fe1D C2D 67.9(4) . . ?
C4D Fe1D C6D 160.5(3) . . ?
C5D Fe1D Gd1D 81.6(2) . . ?
C5D Fe1D C1D 40.8(3) . . ?
C5D Fe1D C2D 67.2(4) . . ?
C5D Fe1D C3D 68.3(3) . . ?
C5D Fe1D C4D 40.9(3) . . ?
C5D Fe1D C6D 124.2(3) . . ?
C5D Fe1D C7D 162.3(3) . . ?
C5D Fe1D C8D 155.9(3) . . ?
C5D Fe1D C9D 120.7(4) . . ?
C5D Fe1D C10D 108.2(4) . . ?
C6D Fe1D Gd1D 53.5(2) . . ?
C6D Fe1D C1D 106.7(3) . . ?
C7D Fe1D Gd1D 80.8(2) . . ?
C7D Fe1D C1D 125.8(3) . . ?
C7D Fe1D C2D 110.5(3) . . ?
C7D Fe1D C4D 156.1(3) . . ?
C7D Fe1D C6D 41.0(3) . . ?
C7D Fe1D C8D 40.2(3) . . ?
C7D Fe1D C9D 67.8(3) . . ?
C8D Fe1D Gd1D 119.8(2) . . ?
C8D Fe1D C1D 161.5(4) . . ?
C8D Fe1D C2D 124.7(3) . . ?
C8D Fe1D C4D 119.6(3) . . ?
C8D Fe1D C6D 70.0(3) . . ?
C9D Fe1D Gd1D 119.8(3) . . ?
C9D Fe1D C1D 156.4(4) . . ?
C9D Fe1D C2D 160.1(3) . . ?
C9D Fe1D C4D 105.2(4) . . ?
C9D Fe1D C6D 70.0(3) . . ?
C9D Fe1D C8D 41.0(3) . . ?
C10D Fe1D Gd1D 80.7(2) . . ?
C10D Fe1D C1D 121.9(3) . . ?
C10D Fe1D C2D 158.9(3) . . ?
C10D Fe1D C3D 158.9(3) . . ?
C10D Fe1D C4D 123.2(4) . . ?
C10D Fe1D C6D 41.4(3) . . ?
C10D Fe1D C7D 67.3(3) . . ?
C10D Fe1D C8D 68.2(3) . . ?
C10D Fe1D C9D 40.5(3) . . ?
C11D Fe2D Gd1D 52.6(2) . . ?
C12D Fe2D Gd1D 77.0(2) . . ?
C12D Fe2D C11D 40.3(3) . . ?
C12D Fe2D C16D 121.9(3) . . ?
C12D Fe2D C17D 111.8(4) . . ?
C13D Fe2D Gd1D 117.4(3) . . ?
C13D Fe2D C11D 70.0(3) . . ?
C13D Fe2D C12D 41.0(3) . . ?
C13D Fe2D C16D 157.5(4) . . ?
C13D Fe2D C17D 123.1(4) . . ?
C14D Fe2D Gd1D 121.3(3) . . ?
C14D Fe2D C11D 70.9(3) . . ?
C14D Fe2D C12D 68.6(3) . . ?
C14D Fe2D C13D 41.0(4) . . ?
C14D Fe2D C15D 41.3(4) . . ?
C14D Fe2D C16D 160.2(4) . . ?
C14D Fe2D C17D 156.0(4) . . ?
C14D Fe2D C18D 119.1(4) . . ?
C15D Fe2D Gd1D 82.0(2) . . ?
C15D Fe2D C11D 41.2(3) . . ?
C15D Fe2D C12D 66.9(4) . . ?
C15D Fe2D C13D 68.3(4) . . ?
C15D Fe2D C16D 123.7(3) . . ?
C15D Fe2D C17D 162.5(3) . . ?
C16D Fe2D Gd1D 53.1(2) . . ?
C16D Fe2D C11D 105.6(3) . . ?
C17D Fe2D Gd1D 80.8(2) . . ?
C17D Fe2D C11D 126.1(3) . . ?
C17D Fe2D C16D 40.9(3) . . ?
C18D Fe2D Gd1D 119.6(3) . . ?
C18D Fe2D C11D 163.4(4) . . ?
C18D Fe2D C12D 127.7(4) . . ?
C18D Fe2D C13D 107.9(4) . . ?
C18D Fe2D C15D 154.6(4) . . ?
C18D Fe2D C16D 69.7(3) . . ?
C18D Fe2D C17D 40.3(3) . . ?
C19D Fe2D Gd1D 119.2(2) . . ?
C19D Fe2D C11D 154.8(4) . . ?
C19D Fe2D C12D 162.3(4) . . ?
C19D Fe2D C13D 123.4(4) . . ?
C19D Fe2D C14D 104.6(4) . . ?
C19D Fe2D C15D 119.5(4) . . ?
C19D Fe2D C16D 69.9(3) . . ?
C19D Fe2D C17D 67.4(3) . . ?
C19D Fe2D C18D 40.1(4) . . ?
C19D Fe2D C20D 40.9(3) . . ?
C20D Fe2D Gd1D 79.6(2) . . ?
C20D Fe2D C11D 119.7(3) . . ?
C20D Fe2D C12D 156.4(3) . . ?
C20D Fe2D C13D 160.2(4) . . ?
C20D Fe2D C14D 122.6(4) . . ?
C20D Fe2D C15D 106.7(4) . . ?
C20D Fe2D C16D 41.2(3) . . ?
C20D Fe2D C17D 67.1(3) . . ?
C20D Fe2D C18D 67.9(4) . . ?
C21D Fe3D Gd1D 52.2(2) . . ?
C21D Fe3D C26D 103.6(3) . . ?
C22D Fe3D Gd1D 77.4(2) . . ?
C22D Fe3D C21D 41.5(3) . . ?
C22D Fe3D C26D 120.6(3) . . ?
C23D Fe3D Gd1D 116.7(3) . . ?
C23D Fe3D C21D 70.0(3) . . ?
C23D Fe3D C22D 40.2(3) . . ?
C23D Fe3D C24D 40.3(3) . . ?
C23D Fe3D C25D 67.9(3) . . ?
C23D Fe3D C26D 156.6(3) . . ?
C23D Fe3D C28D 109.1(4) . . ?
C24D Fe3D Gd1D 120.4(2) . . ?
C24D Fe3D C21D 70.1(3) . . ?
C24D Fe3D C22D 67.7(3) . . ?
C24D Fe3D C25D 41.0(3) . . ?
C24D Fe3D C26D 160.3(3) . . ?
C24D Fe3D C28D 122.2(3) . . ?
C25D Fe3D Gd1D 81.6(2) . . ?
C25D Fe3D C21D 40.8(3) . . ?
C25D Fe3D C22D 67.2(3) . . ?
C25D Fe3D C26D 122.5(3) . . ?
C26D Fe3D Gd1D 51.6(2) . . ?
C27D Fe3D Gd1D 78.4(2) . . ?
C27D Fe3D C21D 123.4(3) . . ?
C27D Fe3D C22D 109.7(4) . . ?
C27D Fe3D C23D 123.5(3) . . ?
C27D Fe3D C24D 158.1(3) . . ?
C27D Fe3D C25D 159.9(3) . . ?
C27D Fe3D C26D 40.4(3) . . ?
C27D Fe3D C28D 40.3(3) . . ?
C27D Fe3D C29D 67.2(4) . . ?
C28D Fe3D Gd1D 117.4(2) . . ?
C28D Fe3D C21D 161.0(4) . . ?
C28D Fe3D C22D 125.9(4) . . ?
C28D Fe3D C25D 157.7(3) . . ?
C28D Fe3D C26D 69.3(3) . . ?
C29D Fe3D Gd1D 117.7(2) . . ?
C29D Fe3D C21D 155.3(4) . . ?
C29D Fe3D C22D 162.3(4) . . ?
C29D Fe3D C23D 125.6(3) . . ?
C29D Fe3D C24D 108.2(4) . . ?
C29D Fe3D C25D 121.9(4) . . ?
C29D Fe3D C26D 69.3(3) . . ?
C29D Fe3D C28D 40.4(4) . . ?
C30D Fe3D Gd1D 78.7(2) . . ?
C30D Fe3D C21D 118.9(3) . . ?
C30D Fe3D C22D 156.0(3) . . ?
C30D Fe3D C23D 161.9(3) . . ?
C30D Fe3D C24D 124.8(3) . . ?
C30D Fe3D C25D 107.5(3) . . ?
C30D Fe3D C26D 40.8(3) . . ?
C30D Fe3D C27D 66.7(3) . . ?
C30D Fe3D C28D 68.0(4) . . ?
C30D Fe3D C29D 40.6(3) . . ?
C31D O1D C34D 105.5(7) . . ?
C31D O1D Li1D 117.8(7) . . ?
C34D O1D Li1D 118.9(7) . . ?
C35D O2D C38D 105.3(6) . . ?
C35D O2D Li2D 111.4(6) . . ?
C38D O2D Li2D 121.4(6) . . ?
Fe1D C1D Gd1D 85.7(3) . . ?
Fe1D C1D Li1D 153.9(6) . . ?
C2D C1D Gd1D 114.2(6) . . ?
C2D C1D Fe1D 67.5(4) . . ?
C2D C1D Li1D 125.2(7) . . ?
C5D C1D Gd1D 120.7(6) . . ?
C5D C1D Fe1D 66.9(4) . . ?
C5D C1D C2D 102.5(7) . . ?
C5D C1D Li1D 123.4(7) . . ?
Li1D C1D Gd1D 68.4(4) . . ?
Fe1D C2D H2D 126.6 . . ?
C1D C2D Fe1D 71.6(5) . . ?
C1D C2D H2D 124.3 . . ?
C3D C2D Fe1D 69.1(5) . . ?
C3D C2D C1D 111.4(8) . . ?
C3D C2D H2D 124.3 . . ?
Fe1D C3D H3D 125.0 . . ?
C2D C3D Fe1D 70.1(5) . . ?
C2D C3D H3D 126.3 . . ?
C4D C3D Fe1D 70.1(5) . . ?
C4D C3D C2D 107.4(7) . . ?
C4D C3D H3D 126.3 . . ?
Fe1D C4D H4D 126.8 . . ?
C3D C4D Fe1D 69.3(5) . . ?
C3D C4D H4D 126.5 . . ?
C3D C4D C5D 107.1(8) . . ?
C5D C4D Fe1D 69.0(5) . . ?
C5D C4D H4D 126.5 . . ?
Fe1D C5D H5D 125.1 . . ?
C1D C5D Fe1D 72.3(5) . . ?
C1D C5D H5D 124.2 . . ?
C4D C5D Fe1D 70.0(5) . . ?
C4D C5D C1D 111.6(8) . . ?
C4D C5D H5D 124.2 . . ?
Fe1D C6D Gd1D 85.5(3) . . ?
Fe1D C6D Li2D 153.1(5) . . ?
C7D C6D Gd1D 118.2(5) . . ?
C7D C6D Fe1D 67.0(5) . . ?
C7D C6D C10D 101.4(7) . . ?
C7D C6D Li2D 118.6(7) . . ?
C10D C6D Gd1D 117.3(6) . . ?
C10D C6D Fe1D 66.8(5) . . ?
C10D C6D Li2D 131.0(7) . . ?
Li2D C6D Gd1D 68.6(4) . . ?
Fe1D C7D H7D 126.0 . . ?
C6D C7D Fe1D 72.0(5) . . ?
C6D C7D H7D 123.6 . . ?
C8D C7D Fe1D 70.1(5) . . ?
C8D C7D C6D 112.8(7) . . ?
C8D C7D H7D 123.6 . . ?
Fe1D C8D H8D 125.9 . . ?
C7D C8D Fe1D 69.7(4) . . ?
C7D C8D H8D 126.6 . . ?
C7D C8D C9D 106.8(7) . . ?
C9D C8D Fe1D 69.4(5) . . ?
C9D C8D H8D 126.6 . . ?
Fe1D C9D H9D 126.1 . . ?
C8D C9D Fe1D 69.6(4) . . ?
C8D C9D H9D 126.3 . . ?
C10D C9D Fe1D 69.6(4) . . ?
C10D C9D C8D 107.3(7) . . ?
C10D C9D H9D 126.3 . . ?
Fe1D C10D H10D 125.7 . . ?
C6D C10D Fe1D 71.8(5) . . ?
C6D C10D H10D 124.1 . . ?
C9D C10D Fe1D 70.0(5) . . ?
C9D C10D C6D 111.7(8) . . ?
C9D C10D H10D 124.1 . . ?
Fe2D C11D Gd1D 86.6(3) . . ?
Fe2D C11D Li1D 155.2(5) . . ?
C12D C11D Gd1D 113.9(6) . . ?
C12D C11D Fe2D 67.5(5) . . ?
C12D C11D C15D 102.2(7) . . ?
C12D C11D Li1D 125.6(7) . . ?
C15D C11D Gd1D 122.3(6) . . ?
C15D C11D Fe2D 67.0(5) . . ?
C15D C11D Li1D 122.2(7) . . ?
Li1D C11D Gd1D 68.9(4) . . ?
Fe2D C12D H12D 126.3 . . ?
C11D C12D Fe2D 72.1(4) . . ?
C11D C12D H12D 123.7 . . ?
C13D C12D Fe2D 69.5(4) . . ?
C13D C12D C11D 112.5(8) . . ?
C13D C12D H12D 123.7 . . ?
Fe2D C13D H13D 126.4 . . ?
C12D C13D Fe2D 69.5(4) . . ?
C12D C13D H13D 126.4 . . ?
C14D C13D Fe2D 69.2(4) . . ?
C14D C13D C12D 107.2(8) . . ?
C14D C13D H13D 126.4 . . ?
Fe2D C14D H14D 125.3 . . ?
C13D C14D Fe2D 69.8(5) . . ?
C13D C14D H14D 126.9 . . ?
C13D C14D C15D 106.3(8) . . ?
C15D C14D Fe2D 69.6(5) . . ?
C15D C14D H14D 126.9 . . ?
Fe2D C15D H15D 126.7 . . ?
C11D C15D Fe2D 71.7(5) . . ?
C11D C15D H15D 124.1 . . ?
C14D C15D Fe2D 69.1(5) . . ?
C14D C15D C11D 111.8(8) . . ?
C14D C15D H15D 124.1 . . ?
Fe2D C16D Gd1D 86.6(3) . . ?
Fe2D C16D Li2D 152.4(5) . . ?
C17D C16D Gd1D 119.9(5) . . ?
C17D C16D Fe2D 68.3(4) . . ?
C17D C16D C20D 102.6(7) . . ?
C17D C16D Li2D 113.9(7) . . ?
C20D C16D Gd1D 116.9(6) . . ?
C20D C16D Fe2D 67.4(4) . . ?
C20D C16D Li2D 133.7(7) . . ?
Li2D C16D Gd1D 68.2(4) . . ?
Fe2D C17D H17D 127.1 . . ?
C16D C17D Fe2D 70.8(5) . . ?
C16D C17D H17D 124.4 . . ?
C18D C17D Fe2D 69.3(5) . . ?
C18D C17D C16D 111.2(8) . . ?
C18D C17D H17D 124.4 . . ?
Fe2D C18D H18D 125.7 . . ?
C17D C18D Fe2D 70.3(5) . . ?
C17D C18D H18D 126.2 . . ?
C19D C18D Fe2D 69.3(5) . . ?
C19D C18D C17D 107.6(8) . . ?
C19D C18D H18D 126.2 . . ?
Fe2D C19D H19D 125.2 . . ?
C18D C19D Fe2D 70.6(5) . . ?
C18D C19D H19D 126.0 . . ?
C18D C19D C20D 108.1(8) . . ?
C20D C19D Fe2D 69.8(4) . . ?
C20D C19D H19D 126.0 . . ?
Fe2D C20D H20D 126.1 . . ?
C16D C20D Fe2D 71.5(4) . . ?
C16D C20D H20D 124.7 . . ?
C19D C20D Fe2D 69.3(4) . . ?
C19D C20D C16D 110.5(7) . . ?
C19D C20D H20D 124.7 . . ?
Fe3D C21D Gd1D 88.2(3) . . ?
Fe3D C21D Li1D 156.1(5) . . ?
C22D C21D Gd1D 114.7(5) . . ?
C22D C21D Fe3D 68.5(5) . . ?
C22D C21D Li1D 123.6(7) . . ?
C25D C21D Gd1D 124.1(5) . . ?
C25D C21D Fe3D 68.3(5) . . ?
C25D C21D C22D 102.9(7) . . ?
C25D C21D Li1D 121.8(6) . . ?
Li1D C21D Gd1D 68.2(4) . . ?
Fe3D C22D H22D 127.6 . . ?
C21D C22D Fe3D 70.1(5) . . ?
C21D C22D H22D 124.7 . . ?
C23D C22D Fe3D 69.3(5) . . ?
C23D C22D C21D 110.7(8) . . ?
C23D C22D H22D 124.7 . . ?
Fe3D C23D H23D 125.4 . . ?
C22D C23D Fe3D 70.5(5) . . ?
C22D C23D H23D 125.9 . . ?
C24D C23D Fe3D 69.9(5) . . ?
C24D C23D C22D 108.3(7) . . ?
C24D C23D H23D 125.9 . . ?
Fe3D C24D H24D 125.7 . . ?
C23D C24D Fe3D 69.8(4) . . ?
C23D C24D H24D 126.5 . . ?
C23D C24D C25D 107.0(7) . . ?
C25D C24D Fe3D 69.6(4) . . ?
C25D C24D H24D 126.5 . . ?
Fe3D C25D H25D 126.9 . . ?
C21D C25D Fe3D 70.9(4) . . ?
C21D C25D H25D 124.4 . . ?
C24D C25D Fe3D 69.4(4) . . ?
C24D C25D C21D 111.1(7) . . ?
C24D C25D H25D 124.4 . . ?
Fe3D C26D Gd1D 88.3(3) . . ?
Fe3D C26D Li2D 155.4(6) . . ?
C27D C26D Gd1D 118.9(6) . . ?
C27D C26D Fe3D 67.4(4) . . ?
C27D C26D C30D 102.4(7) . . ?
C27D C26D Li2D 116.2(6) . . ?
C30D C26D Gd1D 118.7(5) . . ?
C30D C26D Fe3D 67.2(4) . . ?
C30D C26D Li2D 130.6(7) . . ?
Li2D C26D Gd1D 68.4(4) . . ?
Fe3D C27D H27D 125.5 . . ?
C26D C27D Fe3D 72.2(4) . . ?
C26D C27D H27D 123.7 . . ?
C28D C27D Fe3D 70.2(5) . . ?
C28D C27D C26D 112.6(8) . . ?
C28D C27D H27D 123.7 . . ?
Fe3D C28D H28D 125.8 . . ?
C27D C28D Fe3D 69.5(5) . . ?
C27D C28D H28D 126.8 . . ?
C27D C28D C29D 106.5(8) . . ?
C29D C28D Fe3D 69.6(5) . . ?
C29D C28D H28D 126.8 . . ?
Fe3D C29D H29D 126.0 . . ?
C28D C29D Fe3D 70.0(5) . . ?
C28D C29D H29D 126.2 . . ?
C28D C29D C30D 107.6(8) . . ?
C30D C29D Fe3D 69.4(5) . . ?
C30D C29D H29D 126.2 . . ?
Fe3D C30D H30D 125.1 . . ?
C26D C30D Fe3D 72.0(5) . . ?
C26D C30D H30D 124.5 . . ?
C29D C30D Fe3D 70.0(5) . . ?
C29D C30D C26D 111.0(8) . . ?
C29D C30D H30D 124.5 . . ?
O1D C31D H31C 110.8 . . ?
O1D C31D H31D 110.7 . . ?
O1D C31D C32D 105.0(8) . . ?
H31C C31D H31D 108.8 . . ?
C32D C31D H31C 110.7 . . ?
C32D C31D H31D 110.8 . . ?
C31D C32D H32C 111.0 . . ?
C31D C32D H32D 111.0 . . ?
C31D C32D C33D 104.0(8) . . ?
H32C C32D H32D 109.0 . . ?
C33D C32D H32C 111.0 . . ?
C33D C32D H32D 111.0 . . ?
C32D C33D H33C 110.8 . . ?
C32D C33D H33D 110.8 . . ?
H33C C33D H33D 108.9 . . ?
C34D C33D C32D 104.6(8) . . ?
C34D C33D H33C 110.8 . . ?
C34D C33D H33D 110.8 . . ?
O1D C34D C33D 105.5(7) . . ?
O1D C34D H34C 110.7 . . ?
O1D C34D H34D 110.7 . . ?
C33D C34D H34C 110.7 . . ?
C33D C34D H34D 110.7 . . ?
H34C C34D H34D 108.8 . . ?
O2D C35D H35C 110.5 . . ?
O2D C35D H35D 110.5 . . ?
O2D C35D C36D 106.3(7) . . ?
H35C C35D H35D 108.7 . . ?
C36D C35D H35C 110.5 . . ?
C36D C35D H35D 110.5 . . ?
C35D C36D H36C 110.8 . . ?
C35D C36D H36D 110.8 . . ?
H36C C36D H36D 108.9 . . ?
C37D C36D C35D 104.8(7) . . ?
C37D C36D H36C 110.8 . . ?
C37D C36D H36D 110.8 . . ?
C36D C37D H37C 111.0 . . ?
C36D C37D H37D 111.0 . . ?
H37C C37D H37D 109.0 . . ?
C38D C37D C36D 103.7(7) . . ?
C38D C37D H37C 111.0 . . ?
C38D C37D H37D 111.0 . . ?
O2D C38D C37D 105.5(7) . . ?
O2D C38D H38C 110.6 . . ?
O2D C38D H38D 110.6 . . ?
C37D C38D H38C 110.6 . . ?
C37D C38D H38D 110.6 . . ?
H38C C38D H38D 108.8 . . ?
O1D Li1D Gd1D 170.7(7) . . ?
O1D Li1D C1D 128.4(8) . . ?
O1D Li1D C11D 113.4(7) . . ?
O1D Li1D C21D 114.0(6) . . ?
C1D Li1D Gd1D 60.9(4) . . ?
C11D Li1D Gd1D 61.1(4) . . ?
C11D Li1D C1D 100.6(6) . . ?
C11D Li1D C21D 97.3(6) . . ?
C21D Li1D Gd1D 61.3(4) . . ?
C21D Li1D C1D 97.9(6) . . ?
O2D Li2D Gd1D 170.6(7) . . ?
O2D Li2D C6D 123.8(7) . . ?
O2D Li2D C16D 119.2(7) . . ?
O2D Li2D C26D 108.8(7) . . ?
C6D Li2D Gd1D 62.8(4) . . ?
C6D Li2D C16D 100.3(6) . . ?
C6D Li2D C26D 100.2(6) . . ?
C16D Li2D Gd1D 62.6(4) . . ?
C16D Li2D C26D 100.7(6) . . ?
C26D Li2D Gd1D 62.1(4) . . ?
O3 Li3 O5 111.7(8) . . ?
O3 Li3 O6A 106.2(17) . . ?
O4 Li3 O3 113.9(9) . . ?
O4 Li3 O5 105.1(8) . . ?
O4 Li3 O6 109.0(11) . . ?
O4 Li3 O6A 110.5(15) . . ?
O6 Li3 O3 104.9(12) . . ?
O6 Li3 O5 112.4(10) . . ?
O6A Li3 O5 109.4(11) . . ?
C39 O3 Li3 122.0(8) . . ?
C42 O3 Li3 127.4(8) . . ?
C42 O3 C39 110.0(7) . . ?
C43 O4 Li3 126.4(7) . . ?
C43 O4 C46 108.4(7) . . ?
C46 O4 Li3 122.9(8) . . ?
C47 O5 Li3 121.9(7) . . ?
C47 O5 C50 106.3(7) . . ?
C50 O5 Li3 125.3(7) . . ?
O3 C39 H39A 110.6 . . ?
O3 C39 H39B 110.6 . . ?
O3 C39 C40 105.6(8) . . ?
H39A C39 H39B 108.7 . . ?
C40 C39 H39A 110.6 . . ?
C40 C39 H39B 110.6 . . ?
C39 C40 H40A 111.1 . . ?
C39 C40 H40B 111.1 . . ?
H40A C40 H40B 109.0 . . ?
C41 C40 C39 103.4(9) . . ?
C41 C40 H40A 111.1 . . ?
C41 C40 H40B 111.1 . . ?
C40 C41 H41A 111.4 . . ?
C40 C41 H41B 111.4 . . ?
C40 C41 C42 102.1(9) . . ?
H41A C41 H41B 109.2 . . ?
C42 C41 H41A 111.4 . . ?
C42 C41 H41B 111.4 . . ?
O3 C42 C41 104.6(8) . . ?
O3 C42 H42A 110.8 . . ?
O3 C42 H42B 110.8 . . ?
C41 C42 H42A 110.8 . . ?
C41 C42 H42B 110.8 . . ?
H42A C42 H42B 108.9 . . ?
O4 C43 H43A 110.4 . . ?
O4 C43 H43B 110.4 . . ?
O4 C43 C44 106.5(8) . . ?
H43A C43 H43B 108.6 . . ?
C44 C43 H43A 110.4 . . ?
C44 C43 H43B 110.4 . . ?
C43 C44 H44A 111.5 . . ?
C43 C44 H44B 111.5 . . ?
C43 C44 C45 101.2(7) . . ?
H44A C44 H44B 109.3 . . ?
C45 C44 H44A 111.5 . . ?
C45 C44 H44B 111.5 . . ?
C44 C45 H45A 111.1 . . ?
C44 C45 H45B 111.1 . . ?
H45A C45 H45B 109.0 . . ?
C46 C45 C44 103.5(8) . . ?
C46 C45 H45A 111.1 . . ?
C46 C45 H45B 111.1 . . ?
O4 C46 C45 106.2(8) . . ?
O4 C46 H46A 110.5 . . ?
O4 C46 H46B 110.5 . . ?
C45 C46 H46A 110.5 . . ?
C45 C46 H46B 110.5 . . ?
H46A C46 H46B 108.7 . . ?
O5 C47 H47A 110.8 . . ?
O5 C47 H47B 110.8 . . ?
O5 C47 C48 104.6(8) . . ?
H47A C47 H47B 108.9 . . ?
C48 C47 H47A 110.8 . . ?
C48 C47 H47B 110.8 . . ?
C47 C48 H48A 110.6 . . ?
C47 C48 H48B 110.6 . . ?
H48A C48 H48B 108.8 . . ?
C49 C48 C47 105.5(8) . . ?
C49 C48 H48A 110.6 . . ?
C49 C48 H48B 110.6 . . ?
C48 C49 H49A 110.9 . . ?
C48 C49 H49B 110.9 . . ?
C48 C49 C50 104.4(8) . . ?
H49A C49 H49B 108.9 . . ?
C50 C49 H49A 110.9 . . ?
C50 C49 H49B 110.9 . . ?
O5 C50 C49 105.9(7) . . ?
O5 C50 H50A 110.6 . . ?
O5 C50 H50B 110.6 . . ?
C49 C50 H50A 110.6 . . ?
C49 C50 H50B 110.6 . . ?
H50A C50 H50B 108.7 . . ?
C51 O6 Li3 125.8(11) . . ?
C51 O6 C54 103.3(13) . . ?
C54 O6 Li3 128.9(11) . . ?
O6 C51 H51A 109.9 . . ?
O6 C51 H51B 109.9 . . ?
O6 C51 C52 109.0(10) . . ?
H51A C51 H51B 108.3 . . ?
C52 C51 H51A 109.9 . . ?
C52 C51 H51B 109.9 . . ?
C51 C52 H52A 110.2 . . ?
C51 C52 H52B 110.2 . . ?
H52A C52 H52B 108.5 . . ?
C53 C52 C51 107.3(11) . . ?
C53 C52 H52A 110.2 . . ?
C53 C52 H52B 110.2 . . ?
C52 C53 H53A 111.3 . . ?
C52 C53 H53B 111.3 . . ?
C52 C53 C54 102.3(10) . . ?
H53A C53 H53B 109.2 . . ?
C54 C53 H53A 111.3 . . ?
C54 C53 H53B 111.3 . . ?
O6 C54 C53 110.7(11) . . ?
O6 C54 H54A 109.5 . . ?
O6 C54 H54B 109.5 . . ?
C53 C54 H54A 109.5 . . ?
C53 C54 H54B 109.5 . . ?
H54A C54 H54B 108.1 . . ?
C51A O6A Li3 121(2) . . ?
C51A O6A C54A 105.3(16) . . ?
C54A O6A Li3 119(2) . . ?
O6A C51A H51C 109.9 . . ?
O6A C51A H51D 109.9 . . ?
O6A C51A C52A 109.1(13) . . ?
H51C C51A H51D 108.3 . . ?
C52A C51A H51C 109.9 . . ?
C52A C51A H51D 109.9 . . ?
C51A C52A H52C 110.9 . . ?
C51A C52A H52D 110.9 . . ?
H52C C52A H52D 108.9 . . ?
C53A C52A C51A 104.2(13) . . ?
C53A C52A H52C 110.9 . . ?
C53A C52A H52D 110.9 . . ?
C52A C53A H53C 111.0 . . ?
C52A C53A H53D 111.0 . . ?
C52A C53A C54A 103.8(14) . . ?
H53C C53A H53D 109.0 . . ?
C54A C53A H53C 111.0 . . ?
C54A C53A H53D 111.0 . . ?
O6A C54A C53A 106.2(14) . . ?
O6A C54A H54C 110.5 . . ?
O6A C54A H54D 110.5 . . ?
C53A C54A H54C 110.5 . . ?
C53A C54A H54D 110.5 . . ?
H54C C54A H54D 108.7 . . ?
C39D O3D C42D 108.1(7) . . ?
C39D O3D Li3D 119.8(6) . . ?
C42D O3D Li3D 131.5(6) . . ?
C43D O4D Li3D 119.2(7) . . ?
C46D O4D C43D 109.3(7) . . ?
C46D O4D Li3D 131.0(7) . . ?
C47D O5D C50D 106.2(7) . . ?
C47D O5D Li3D 117.9(7) . . ?
C50D O5D Li3D 132.3(7) . . ?
C51D O6D Li3D 122.0(7) . . ?
C54D O6D C51D 108.8(6) . . ?
C54D O6D Li3D 128.7(7) . . ?
O3D C39D H39C 110.3 . . ?
O3D C39D H39D 110.3 . . ?
O3D C39D C40D 107.1(7) . . ?
H39C C39D H39D 108.5 . . ?
C40D C39D H39C 110.3 . . ?
C40D C39D H39D 110.3 . . ?
C39D C40D H40C 111.0 . . ?
C39D C40D H40D 111.0 . . ?
H40C C40D H40D 109.0 . . ?
C41D C40D C39D 103.6(8) . . ?
C41D C40D H40C 111.0 . . ?
C41D C40D H40D 111.0 . . ?
C40D C41D H41C 111.3 . . ?
C40D C41D H41D 111.3 . . ?
H41C C41D H41D 109.2 . . ?
C42D C41D C40D 102.1(7) . . ?
C42D C41D H41C 111.3 . . ?
C42D C41D H41D 111.3 . . ?
O3D C42D C41D 105.4(7) . . ?
O3D C42D H42C 110.7 . . ?
O3D C42D H42D 110.7 . . ?
C41D C42D H42C 110.7 . . ?
C41D C42D H42D 110.7 . . ?
H42C C42D H42D 108.8 . . ?
O4D C43D H43C 110.5 . . ?
O4D C43D H43D 110.5 . . ?
O4D C43D C44D 106.4(7) . . ?
H43C C43D H43D 108.6 . . ?
C44D C43D H43C 110.5 . . ?
C44D C43D H43D 110.5 . . ?
C43D C44D H44C 111.3 . . ?
C43D C44D H44D 111.3 . . ?
H44C C44D H44D 109.2 . . ?
C45D C44D C43D 102.2(8) . . ?
C45D C44D H44C 111.3 . . ?
C45D C44D H44D 111.3 . . ?
C44D C45D H45C 111.0 . . ?
C44D C45D H45D 111.0 . . ?
C44D C45D C46D 103.6(7) . . ?
H45C C45D H45D 109.0 . . ?
C46D C45D H45C 111.0 . . ?
C46D C45D H45D 111.0 . . ?
O4D C46D C45D 104.2(7) . . ?
O4D C46D H46C 110.9 . . ?
O4D C46D H46D 110.9 . . ?
C45D C46D H46C 110.9 . . ?
C45D C46D H46D 110.9 . . ?
H46C C46D H46D 108.9 . . ?
O5D C47D H47C 110.5 . . ?
O5D C47D H47D 110.5 . . ?
O5D C47D C48D 106.2(7) . . ?
H47C C47D H47D 108.7 . . ?
C48D C47D H47C 110.5 . . ?
C48D C47D H47D 110.5 . . ?
C47D C48D H48C 110.5 . . ?
C47D C48D H48D 110.5 . . ?
C47D C48D C49D 106.2(8) . . ?
H48C C48D H48D 108.7 . . ?
C49D C48D H48C 110.5 . . ?
C49D C48D H48D 110.5 . . ?
C48D C49D H49C 111.1 . . ?
C48D C49D H49D 111.1 . . ?
C48D C49D C50D 103.4(7) . . ?
H49C C49D H49D 109.0 . . ?
C50D C49D H49C 111.1 . . ?
C50D C49D H49D 111.1 . . ?
O5D C50D C49D 104.3(7) . . ?
O5D C50D H50C 110.9 . . ?
O5D C50D H50D 110.9 . . ?
C49D C50D H50C 110.9 . . ?
C49D C50D H50D 110.9 . . ?
H50C C50D H50D 108.9 . . ?
O6D C51D H51E 110.8 . . ?
O6D C51D H51F 110.8 . . ?
O6D C51D H51G 110.7 . . ?
O6D C51D H51H 110.7 . . ?
O6D C51D C52D 105.0(8) . . ?
O6D C51D C52E 105.3(14) . . ?
H51E C51D H51F 108.8 . . ?
H51G C51D H51H 108.8 . . ?
C52D C51D H51E 110.8 . . ?
C52D C51D H51F 110.8 . . ?
C52E C51D H51G 110.7 . . ?
C52E C51D H51H 110.7 . . ?
C51D C52D H52E 111.7 . . ?
C51D C52D H52F 111.7 . . ?
H52E C52D H52F 109.4 . . ?
C53D C52D C51D 100.6(9) . . ?
C53D C52D H52E 111.7 . . ?
C53D C52D H52F 111.7 . . ?
C52D C53D H53E 111.6 . . ?
C52D C53D H53F 111.6 . . ?
C52D C53D C54D 101.0(9) . . ?
H53E C53D H53F 109.4 . . ?
C54D C53D H53E 111.6 . . ?
C54D C53D H53F 111.6 . . ?
O6D C54D C53D 105.2(8) . . ?
O6D C54D H54E 110.7 . . ?
O6D C54D H54F 110.7 . . ?
O6D C54D H54G 110.3 . . ?
O6D C54D H54H 110.3 . . ?
O6D C54D C53E 107.2(13) . . ?
C53D C54D H54E 110.7 . . ?
C53D C54D H54F 110.7 . . ?
H54E C54D H54F 108.8 . . ?
H54G C54D H54H 108.5 . . ?
C53E C54D H54G 110.3 . . ?
C53E C54D H54H 110.3 . . ?
O4D Li3D O3D 103.9(7) . . ?
O5D Li3D O3D 118.6(8) . . ?
O5D Li3D O4D 112.9(8) . . ?
O6D Li3D O3D 108.3(7) . . ?
O6D Li3D O4D 108.9(7) . . ?
O6D Li3D O5D 103.9(7) . . ?
C54D C53E H53G 111.7 . . ?
C54D C53E H53H 111.7 . . ?
H53G C53E H53H 109.5 . . ?
C52E C53E C54D 100.3(18) . . ?
C52E C53E H53G 111.7 . . ?
C52E C53E H53H 111.7 . . ?
C51D C52E H52G 110.9 . . ?
C51D C52E H52H 110.9 . . ?
C53E C52E C51D 104.2(17) . . ?
C53E C52E H52G 110.9 . . ?
C53E C52E H52H 110.9 . . ?
H52G C52E H52H 108.9 . . ?

loop_
_geom_bond_atom_site_label_1
_geom_bond_atom_site_label_2
_geom_bond_distance
_geom_bond_site_symmetry_2
_geom_bond_publ_flag
Gd1 Fe1 3.2187(12) . ?
Gd1 Fe2 3.2306(12) . ?
Gd1 Fe3 3.2408(12) . ?
Gd1 C1 2.568(8) . ?
Gd1 C6 2.583(8) . ?
Gd1 C11 2.555(8) . ?
Gd1 C16 2.581(8) . ?
Gd1 C21 2.561(8) . ?
Gd1 C26 2.564(9) . ?
Gd1 Li1 2.719(14) . ?
Gd1 Li2 2.725(14) . ?
Fe1 C1 2.115(8) . ?
Fe1 C2 2.034(9) . ?
Fe1 C3 2.034(8) . ?
Fe1 C4 2.036(8) . ?
Fe1 C5 2.045(8) . ?
Fe1 C6 2.108(8) . ?
Fe1 C7 2.044(7) . ?
Fe1 C8 2.048(8) . ?
Fe1 C9 2.052(8) . ?
Fe1 C10 2.048(8) . ?
Fe2 C11 2.111(7) . ?
Fe2 C12 2.040(8) . ?
Fe2 C13 2.042(8) . ?
Fe2 C14 2.059(9) . ?
Fe2 C15 2.042(8) . ?
Fe2 C16 2.113(9) . ?
Fe2 C17 2.043(8) . ?
Fe2 C18 2.048(8) . ?
Fe2 C19 2.038(8) . ?
Fe2 C20 2.038(8) . ?
Fe3 C21 2.086(8) . ?
Fe3 C22 2.050(8) . ?
Fe3 C23 2.040(8) . ?
Fe3 C24 2.053(8) . ?
Fe3 C25 2.049(9) . ?
Fe3 C26 2.087(8) . ?
Fe3 C27 2.040(8) . ?
Fe3 C28 2.038(9) . ?
Fe3 C29 2.050(8) . ?
Fe3 C30 2.044(8) . ?
O2 C35 1.435(10) . ?
O2 C38 1.439(10) . ?
O2 Li2 1.954(15) . ?
C1 C2 1.452(12) . ?
C1 C5 1.461(11) . ?
C1 Li1 2.224(17) . ?
C2 H2 0.9500 . ?
C2 C3 1.419(11) . ?
C3 H3 0.9500 . ?
C3 C4 1.423(12) . ?
C4 H4 0.9500 . ?
C4 C5 1.417(11) . ?
C5 H5 0.9500 . ?
C6 C7 1.449(11) . ?
C6 C10 1.443(11) . ?
C6 Li2 2.208(15) . ?
C7 H7 0.9500 . ?
C7 C8 1.428(11) . ?
C8 H8 0.9500 . ?
C8 C9 1.416(12) . ?
C9 H9 0.9500 . ?
C9 C10 1.425(11) . ?
C10 H10 0.9500 . ?
C11 C12 1.457(11) . ?
C11 C15 1.450(12) . ?
C11 Li1 2.272(16) . ?
C12 H12 0.9500 . ?
C12 C13 1.417(12) . ?
C13 H13 0.9500 . ?
C13 C14 1.438(12) . ?
C14 H14 0.9500 . ?
C14 C15 1.432(12) . ?
C15 H15 0.9500 . ?
C16 C17 1.450(12) . ?
C16 C20 1.457(12) . ?
C16 Li2 2.216(16) . ?
C17 H17 0.9500 . ?
C17 C18 1.401(12) . ?
C18 H18 0.9500 . ?
C18 C19 1.428(13) . ?
C19 H19 0.9500 . ?
C19 C20 1.416(12) . ?
C20 H20 0.9500 . ?
C21 C22 1.457(13) . ?
C21 C25 1.463(12) . ?
C21 Li1 2.205(17) . ?
C22 H22 0.9500 . ?
C22 C23 1.433(12) . ?
C23 H23 0.9500 . ?
C23 C24 1.416(13) . ?
C24 H24 0.9500 . ?
C24 C25 1.414(12) . ?
C25 H25 0.9500 . ?
C26 C27 1.444(12) . ?
C26 C30 1.440(11) . ?
C26 Li2 2.256(15) . ?
C27 H27 0.9500 . ?
C27 C28 1.427(11) . ?
C28 H28 0.9500 . ?
C28 C29 1.424(11) . ?
C29 H29 0.9500 . ?
C29 C30 1.418(12) . ?
C30 H30 0.9500 . ?
O1 C31 1.428(9) . ?
O1 C34 1.450(9) . ?
O1 Li1 1.935(15) . ?
C31 H31A 0.9900 . ?
C31 H31B 0.9900 . ?
C31 C32 1.505(11) . ?
C32 H32A 0.9900 . ?
C32 H32B 0.9900 . ?
C32 C33 1.475(11) . ?
C33 H33A 0.9900 . ?
C33 H33B 0.9900 . ?
C33 C34 1.479(11) . ?
C34 H34A 0.9900 . ?
C34 H34B 0.9900 . ?
C35 H35A 0.9900 . ?
C35 H35B 0.9900 . ?
C35 C36 1.531(12) . ?
C36 H36A 0.9900 . ?
C36 H36B 0.9900 . ?
C36 C37 1.516(13) . ?
C37 H37A 0.9900 . ?
C37 H37B 0.9900 . ?
C37 C38 1.519(14) . ?
C38 H38A 0.9900 . ?
C38 H38B 0.9900 . ?
Gd1D Fe1D 3.1953(12) . ?
Gd1D Fe2D 3.2201(12) . ?
Gd1D Fe3D 3.2688(12) . ?
Gd1D C1D 2.566(9) . ?
Gd1D C6D 2.576(8) . ?
Gd1D C11D 2.564(8) . ?
Gd1D C16D 2.579(8) . ?
Gd1D C21D 2.582(8) . ?
Gd1D C26D 2.563(8) . ?
Gd1D Li1D 2.731(13) . ?
Gd1D Li2D 2.696(14) . ?
Fe1D C1D 2.105(8) . ?
Fe1D C2D 2.049(8) . ?
Fe1D C3D 2.036(8) . ?
Fe1D C4D 2.046(8) . ?
Fe1D C5D 2.033(8) . ?
Fe1D C6D 2.104(9) . ?
Fe1D C7D 2.037(8) . ?
Fe1D C8D 2.042(8) . ?
Fe1D C9D 2.040(8) . ?
Fe1D C10D 2.035(8) . ?
Fe2D C11D 2.105(8) . ?
Fe2D C12D 2.043(8) . ?
Fe2D C13D 2.042(8) . ?
Fe2D C14D 2.034(8) . ?
Fe2D C15D 2.041(9) . ?
Fe2D C16D 2.087(8) . ?
Fe2D C17D 2.053(9) . ?
Fe2D C18D 2.040(9) . ?
Fe2D C19D 2.024(8) . ?
Fe2D C20D 2.031(7) . ?
Fe3D C21D 2.088(8) . ?
Fe3D C22D 2.066(9) . ?
Fe3D C23D 2.051(8) . ?
Fe3D C24D 2.052(7) . ?
Fe3D C25D 2.054(8) . ?
Fe3D C26D 2.107(8) . ?
Fe3D C27D 2.043(8) . ?
Fe3D C28D 2.054(8) . ?
Fe3D C29D 2.049(9) . ?
Fe3D C30D 2.041(8) . ?
O1D C31D 1.439(11) . ?
O1D C34D 1.442(10) . ?
O1D Li1D 1.935(14) . ?
O2D C35D 1.440(10) . ?
O2D C38D 1.441(10) . ?
O2D Li2D 1.957(15) . ?
C1D C2D 1.453(12) . ?
C1D C5D 1.443(13) . ?
C1D Li1D 2.274(15) . ?
C2D H2D 0.9500 . ?
C2D C3D 1.422(12) . ?
C3D H3D 0.9500 . ?
C3D C4D 1.415(12) . ?
C4D H4D 0.9500 . ?
C4D C5D 1.427(12) . ?
C5D H5D 0.9500 . ?
C6D C7D 1.451(11) . ?
C6D C10D 1.465(12) . ?
C6D Li2D 2.171(16) . ?
C7D H7D 0.9500 . ?
C7D C8D 1.403(11) . ?
C8D H8D 0.9500 . ?
C8D C9D 1.430(12) . ?
C9D H9D 0.9500 . ?
C9D C10D 1.409(12) . ?
C10D H10D 0.9500 . ?
C11D C12D 1.432(12) . ?
C11D C15D 1.461(12) . ?
C11D Li1D 2.240(16) . ?
C12D H12D 0.9500 . ?
C12D C13D 1.430(12) . ?
C13D H13D 0.9500 . ?
C13D C14D 1.427(13) . ?
C14D H14D 0.9500 . ?
C14D C15D 1.437(13) . ?
C15D H15D 0.9500 . ?
C16D C17D 1.446(12) . ?
C16D C20D 1.449(11) . ?
C16D Li2D 2.198(15) . ?
C17D H17D 0.9500 . ?
C17D C18D 1.411(12) . ?
C18D H18D 0.9500 . ?
C18D C19D 1.392(13) . ?
C19D H19D 0.9500 . ?
C19D C20D 1.418(12) . ?
C20D H20D 0.9500 . ?
C21D C22D 1.471(11) . ?
C21D C25D 1.444(12) . ?
C21D Li1D 2.271(17) . ?
C22D H22D 0.9500 . ?
C22D C23D 1.415(12) . ?
C23D H23D 0.9500 . ?
C23D C24D 1.414(12) . ?
C24D H24D 0.9500 . ?
C24D C25D 1.439(11) . ?
C25D H25D 0.9500 . ?
C26D C27D 1.435(12) . ?
C26D C30D 1.448(12) . ?
C26D Li2D 2.202(15) . ?
C27D H27D 0.9500 . ?
C27D C28D 1.411(12) . ?
C28D H28D 0.9500 . ?
C28D C29D 1.417(13) . ?
C29D H29D 0.9500 . ?
C29D C30D 1.420(12) . ?
C30D H30D 0.9500 . ?
C31D H31C 0.9900 . ?
C31D H31D 0.9900 . ?
C31D C32D 1.505(15) . ?
C32D H32C 0.9900 . ?
C32D H32D 0.9900 . ?
C32D C33D 1.550(15) . ?
C33D H33C 0.9900 . ?
C33D H33D 0.9900 . ?
C33D C34D 1.502(13) . ?
C34D H34C 0.9900 . ?
C34D H34D 0.9900 . ?
C35D H35C 0.9900 . ?
C35D H35D 0.9900 . ?
C35D C36D 1.530(13) . ?
C36D H36C 0.9900 . ?
C36D H36D 0.9900 . ?
C36D C37D 1.523(12) . ?
C37D H37C 0.9900 . ?
C37D H37D 0.9900 . ?
C37D C38D 1.507(12) . ?
C38D H38C 0.9900 . ?
C38D H38D 0.9900 . ?
Li3 O3 1.925(18) . ?
Li3 O4 1.908(17) . ?
Li3 O5 1.943(16) . ?
Li3 O6 1.91(2) . ?
Li3 O6A 1.93(3) . ?
O3 C39 1.441(11) . ?
O3 C42 1.440(12) . ?
O4 C43 1.438(11) . ?
O4 C46 1.464(10) . ?
O5 C47 1.430(10) . ?
O5 C50 1.434(11) . ?
C39 H39A 0.9900 . ?
C39 H39B 0.9900 . ?
C39 C40 1.508(15) . ?
C40 H40A 0.9900 . ?
C40 H40B 0.9900 . ?
C40 C41 1.485(15) . ?
C41 H41A 0.9900 . ?
C41 H41B 0.9900 . ?
C41 C42 1.540(14) . ?
C42 H42A 0.9900 . ?
C42 H42B 0.9900 . ?
C43 H43A 0.9900 . ?
C43 H43B 0.9900 . ?
C43 C44 1.498(13) . ?
C44 H44A 0.9900 . ?
C44 H44B 0.9900 . ?
C44 C45 1.530(15) . ?
C45 H45A 0.9900 . ?
C45 H45B 0.9900 . ?
C45 C46 1.499(14) . ?
C46 H46A 0.9900 . ?
C46 H46B 0.9900 . ?
C47 H47A 0.9900 . ?
C47 H47B 0.9900 . ?
C47 C48 1.512(14) . ?
C48 H48A 0.9900 . ?
C48 H48B 0.9900 . ?
C48 C49 1.493(15) . ?
C49 H49A 0.9900 . ?
C49 H49B 0.9900 . ?
C49 C50 1.541(14) . ?
C50 H50A 0.9900 . ?
C50 H50B 0.9900 . ?
O6 C51 1.426(10) . ?
O6 C54 1.450(10) . ?
C51 H51A 0.9900 . ?
C51 H51B 0.9900 . ?
C51 C52 1.504(11) . ?
C52 H52A 0.9900 . ?
C52 H52B 0.9900 . ?
C52 C53 1.469(12) . ?
C53 H53A 0.9900 . ?
C53 H53B 0.9900 . ?
C53 C54 1.476(11) . ?
C54 H54A 0.9900 . ?
C54 H54B 0.9900 . ?
O6A C51A 1.427(10) . ?
O6A C54A 1.450(10) . ?
C51A H51C 0.9900 . ?
C51A H51D 0.9900 . ?
C51A C52A 1.504(11) . ?
C52A H52C 0.9900 . ?
C52A H52D 0.9900 . ?
C52A C53A 1.470(12) . ?
C53A H53C 0.9900 . ?
C53A H53D 0.9900 . ?
C53A C54A 1.478(11) . ?
C54A H54C 0.9900 . ?
C54A H54D 0.9900 . ?
O3D C39D 1.438(10) . ?
O3D C42D 1.450(10) . ?
O3D Li3D 1.996(17) . ?
O4D C43D 1.452(10) . ?
O4D C46D 1.441(11) . ?
O4D Li3D 1.949(16) . ?
O5D C47D 1.444(11) . ?
O5D C50D 1.450(10) . ?
O5D Li3D 1.944(16) . ?
O6D C51D 1.446(11) . ?
O6D C54D 1.439(11) . ?
O6D Li3D 1.937(14) . ?
C39D H39C 0.9900 . ?
C39D H39D 0.9900 . ?
C39D C40D 1.524(13) . ?
C40D H40C 0.9900 . ?
C40D H40D 0.9900 . ?
C40D C41D 1.523(13) . ?
C41D H41C 0.9900 . ?
C41D H41D 0.9900 . ?
C41D C42D 1.495(13) . ?
C42D H42C 0.9900 . ?
C42D H42D 0.9900 . ?
C43D H43C 0.9900 . ?
C43D H43D 0.9900 . ?
C43D C44D 1.507(13) . ?
C44D H44C 0.9900 . ?
C44D H44D 0.9900 . ?
C44D C45D 1.489(13) . ?
C45D H45C 0.9900 . ?
C45D H45D 0.9900 . ?
C45D C46D 1.513(12) . ?
C46D H46C 0.9900 . ?
C46D H46D 0.9900 . ?
C47D H47C 0.9900 . ?
C47D H47D 0.9900 . ?
C47D C48D 1.509(13) . ?
C48D H48C 0.9900 . ?
C48D H48D 0.9900 . ?
C48D C49D 1.520(13) . ?
C49D H49C 0.9900 . ?
C49D H49D 0.9900 . ?
C49D C50D 1.524(13) . ?
C50D H50C 0.9900 . ?
C50D H50D 0.9900 . ?
C51D H51E 0.9900 . ?
C51D H51F 0.9900 . ?
C51D H51G 0.9900 . ?
C51D H51H 0.9900 . ?
C51D C52D 1.517(10) . ?
C51D C52E 1.518(10) . ?
C52D H52E 0.9900 . ?
C52D H52F 0.9900 . ?
C52D C53D 1.507(16) . ?
C53D H53E 0.9900 . ?
C53D H53F 0.9900 . ?
C53D C54D 1.516(10) . ?
C54D H54E 0.9900 . ?
C54D H54F 0.9900 . ?
C54D H54G 0.9900 . ?
C54D H54H 0.9900 . ?
C54D C53E 1.519(10) . ?
C53E H53G 0.9900 . ?
C53E H53H 0.9900 . ?
C53E C52E 1.506(16) . ?
C52E H52G 0.9900 . ?
C52E H52H 0.9900 . ?

loop_
_geom_torsion_atom_site_label_1
_geom_torsion_atom_site_label_2
_geom_torsion_atom_site_label_3
_geom_torsion_atom_site_label_4
_geom_torsion
_geom_torsion_site_symmetry_1
_geom_torsion_site_symmetry_2
_geom_torsion_site_symmetry_3
_geom_torsion_site_symmetry_4
_geom_torsion_publ_flag
Gd1 C1 C2 Fe1 -74.7(4) . . . . ?
Gd1 C1 C2 C3 -132.9(6) . . . . ?
Gd1 C1 C5 Fe1 69.3(5) . . . . ?
Gd1 C1 C5 C4 127.4(6) . . . . ?
Gd1 C6 C7 Fe1 74.7(4) . . . . ?
Gd1 C6 C7 C8 133.1(6) . . . . ?
Gd1 C6 C10 Fe1 -69.3(5) . . . . ?
Gd1 C6 C10 C9 -127.7(6) . . . . ?
Gd1 C11 C12 Fe2 -76.4(4) . . . . ?
Gd1 C11 C12 C13 -134.4(6) . . . . ?
Gd1 C11 C15 Fe2 68.9(5) . . . . ?
Gd1 C11 C15 C14 127.6(6) . . . . ?
Gd1 C16 C17 Fe2 72.9(5) . . . . ?
Gd1 C16 C17 C18 131.5(6) . . . . ?
Gd1 C16 C20 Fe2 -71.4(5) . . . . ?
Gd1 C16 C20 C19 -129.7(7) . . . . ?
Gd1 C21 C22 Fe3 -76.2(4) . . . . ?
Gd1 C21 C22 C23 -133.7(6) . . . . ?
Gd1 C21 C25 Fe3 71.9(5) . . . . ?
Gd1 C21 C25 C24 129.9(7) . . . . ?
Gd1 C26 C27 Fe3 77.2(4) . . . . ?
Gd1 C26 C27 C28 135.3(6) . . . . ?
Gd1 C26 C30 Fe3 -70.8(5) . . . . ?
Gd1 C26 C30 C29 -128.8(7) . . . . ?
Fe1 C1 C2 C3 -58.2(6) . . . . ?
Fe1 C1 C5 C4 58.1(6) . . . . ?
Fe1 C2 C3 C4 -60.1(5) . . . . ?
Fe1 C3 C4 C5 -59.8(6) . . . . ?
Fe1 C4 C5 C1 -59.7(6) . . . . ?
Fe1 C6 C7 C8 58.4(6) . . . . ?
Fe1 C6 C10 C9 -58.4(6) . . . . ?
Fe1 C7 C8 C9 60.3(6) . . . . ?
Fe1 C8 C9 C10 59.6(6) . . . . ?
Fe1 C9 C10 C6 59.6(6) . . . . ?
Fe2 C11 C12 C13 -58.0(6) . . . . ?
Fe2 C11 C15 C14 58.6(6) . . . . ?
Fe2 C12 C13 C14 -60.5(6) . . . . ?
Fe2 C13 C14 C15 -59.1(6) . . . . ?
Fe2 C14 C15 C11 -59.7(6) . . . . ?
Fe2 C16 C17 C18 58.6(6) . . . . ?
Fe2 C16 C20 C19 -58.3(6) . . . . ?
Fe2 C17 C18 C19 59.3(6) . . . . ?
Fe2 C18 C19 C20 60.4(6) . . . . ?
Fe2 C19 C20 C16 59.8(6) . . . . ?
Fe3 C21 C22 C23 -57.4(6) . . . . ?
Fe3 C21 C25 C24 58.0(6) . . . . ?
Fe3 C22 C23 C24 -60.4(6) . . . . ?
Fe3 C23 C24 C25 -59.4(6) . . . . ?
Fe3 C24 C25 C21 -58.4(6) . . . . ?
Fe3 C26 C27 C28 58.1(6) . . . . ?
Fe3 C26 C30 C29 -58.1(6) . . . . ?
Fe3 C27 C28 C29 60.2(6) . . . . ?
Fe3 C28 C29 C30 59.7(6) . . . . ?
Fe3 C29 C30 C26 58.8(6) . . . . ?
O2 C35 C36 C37 6.8(9) . . . . ?
C1 C2 C3 Fe1 59.9(6) . . . . ?
C1 C2 C3 C4 -0.3(9) . . . . ?
C2 C1 C5 Fe1 -58.1(5) . . . . ?
C2 C1 C5 C4 0.0(9) . . . . ?
C2 C3 C4 Fe1 60.1(5) . . . . ?
C2 C3 C4 C5 0.3(9) . . . . ?
C3 C4 C5 Fe1 59.5(6) . . . . ?
C3 C4 C5 C1 -0.2(9) . . . . ?
C5 C1 C2 Fe1 58.3(5) . . . . ?
C5 C1 C2 C3 0.1(9) . . . . ?
C6 C7 C8 Fe1 -59.7(6) . . . . ?
C6 C7 C8 C9 0.6(9) . . . . ?
C7 C6 C10 Fe1 58.9(5) . . . . ?
C7 C6 C10 C9 0.4(9) . . . . ?
C7 C8 C9 Fe1 -59.9(5) . . . . ?
C7 C8 C9 C10 -0.3(9) . . . . ?
C8 C9 C10 Fe1 -59.7(6) . . . . ?
C8 C9 C10 C6 -0.1(10) . . . . ?
C10 C6 C7 Fe1 -59.0(5) . . . . ?
C10 C6 C7 C8 -0.6(9) . . . . ?
C11 C12 C13 Fe2 59.4(6) . . . . ?
C11 C12 C13 C14 -1.1(9) . . . . ?
C12 C11 C15 Fe2 -58.6(5) . . . . ?
C12 C11 C15 C14 0.0(9) . . . . ?
C12 C13 C14 Fe2 60.2(5) . . . . ?
C12 C13 C14 C15 1.1(9) . . . . ?
C13 C14 C15 Fe2 59.0(6) . . . . ?
C13 C14 C15 C11 -0.7(9) . . . . ?
C15 C11 C12 Fe2 58.7(5) . . . . ?
C15 C11 C12 C13 0.7(9) . . . . ?
C16 C17 C18 Fe2 -59.8(6) . . . . ?
C16 C17 C18 C19 -0.5(10) . . . . ?
C17 C16 C20 Fe2 58.7(5) . . . . ?
C17 C16 C20 C19 0.4(9) . . . . ?
C17 C18 C19 Fe2 -59.7(6) . . . . ?
C17 C18 C19 C20 0.7(10) . . . . ?
C18 C19 C20 Fe2 -60.5(6) . . . . ?
C18 C19 C20 C16 -0.7(10) . . . . ?
C20 C16 C17 Fe2 -58.5(5) . . . . ?
C20 C16 C17 C18 0.1(9) . . . . ?
C21 C22 C23 Fe3 58.4(6) . . . . ?
C21 C22 C23 C24 -2.1(10) . . . . ?
C22 C21 C25 Fe3 -59.9(5) . . . . ?
C22 C21 C25 C24 -1.9(9) . . . . ?
C22 C23 C24 Fe3 60.2(6) . . . . ?
C22 C23 C24 C25 0.8(10) . . . . ?
C23 C24 C25 Fe3 59.1(6) . . . . ?
C23 C24 C25 C21 0.7(10) . . . . ?
C25 C21 C22 Fe3 59.8(5) . . . . ?
C25 C21 C22 C23 2.4(9) . . . . ?
C26 C27 C28 Fe3 -59.1(6) . . . . ?
C26 C27 C28 C29 1.1(10) . . . . ?
C27 C26 C30 Fe3 59.4(5) . . . . ?
C27 C26 C30 C29 1.3(9) . . . . ?
C27 C28 C29 Fe3 -59.9(6) . . . . ?
C27 C28 C29 C30 -0.2(9) . . . . ?
C28 C29 C30 Fe3 -59.5(6) . . . . ?
C28 C29 C30 C26 -0.7(10) . . . . ?
C30 C26 C27 Fe3 -59.5(5) . . . . ?
C30 C26 C27 C28 -1.4(9) . . . . ?
O1 C31 C32 C33 -11.7(11) . . . . ?
C31 O1 C34 C33 -38.5(9) . . . . ?
C31 C32 C33 C34 -11.6(11) . . . . ?
C32 C33 C34 O1 30.6(10) . . . . ?
C34 O1 C31 C32 31.0(9) . . . . ?
C35 O2 C38 C37 37.4(9) . . . . ?
C35 C36 C37 C38 15.0(9) . . . . ?
C36 C37 C38 O2 -32.0(9) . . . . ?
C38 O2 C35 C36 -27.5(9) . . . . ?
Li1 C1 C2 Fe1 -154.8(7) . . . . ?
Li1 C1 C2 C3 147.0(7) . . . . ?
Li1 C1 C5 Fe1 153.3(7) . . . . ?
Li1 C1 C5 C4 -148.6(7) . . . . ?
Li1 C11 C12 Fe2 -154.7(8) . . . . ?
Li1 C11 C12 C13 147.2(8) . . . . ?
Li1 C11 C15 Fe2 154.5(7) . . . . ?
Li1 C11 C15 C14 -146.9(8) . . . . ?
Li1 C21 C22 Fe3 -157.1(7) . . . . ?
Li1 C21 C22 C23 145.5(8) . . . . ?
Li1 C21 C25 Fe3 156.6(7) . . . . ?
Li1 C21 C25 C24 -145.4(7) . . . . ?
Li1 O1 C31 C32 -106.5(9) . . . . ?
Li1 O1 C34 C33 102.0(8) . . . . ?
Li2 O2 C35 C36 107.2(8) . . . . ?
Li2 O2 C38 C37 -94.7(9) . . . . ?
Li2 C6 C7 Fe1 150.1(6) . . . . ?
Li2 C6 C7 C8 -151.5(7) . . . . ?
Li2 C6 C10 Fe1 -161.7(9) . . . . ?
Li2 C6 C10 C9 139.9(9) . . . . ?
Li2 C16 C17 Fe2 150.2(6) . . . . ?
Li2 C16 C17 C18 -151.2(7) . . . . ?
Li2 C16 C20 Fe2 -159.7(9) . . . . ?
Li2 C16 C20 C19 141.9(8) . . . . ?
Li2 C26 C27 Fe3 151.9(6) . . . . ?
Li2 C26 C27 C28 -150.1(7) . . . . ?
Li2 C26 C30 Fe3 -163.7(10) . . . . ?
Li2 C26 C30 C29 138.2(9) . . . . ?
Gd1D C1D C2D Fe1D -74.0(4) . . . . ?
Gd1D C1D C2D C3D -131.8(6) . . . . ?
Gd1D C1D C5D Fe1D 69.7(5) . . . . ?
Gd1D C1D C5D C4D 128.9(6) . . . . ?
Gd1D C6D C7D Fe1D 71.1(5) . . . . ?
Gd1D C6D C7D C8D 129.4(6) . . . . ?
Gd1D C6D C10D Fe1D -71.5(5) . . . . ?
Gd1D C6D C10D C9D -130.2(6) . . . . ?
Gd1D C11D C12D Fe2D -75.4(4) . . . . ?
Gd1D C11D C12D C13D -133.2(6) . . . . ?
Gd1D C11D C15D Fe2D 69.9(5) . . . . ?
Gd1D C11D C15D C14D 127.5(6) . . . . ?
Gd1D C16D C17D Fe2D 72.4(4) . . . . ?
Gd1D C16D C17D C18D 130.0(6) . . . . ?
Gd1D C16D C20D Fe2D -73.5(4) . . . . ?
Gd1D C16D C20D C19D -131.9(6) . . . . ?
Gd1D C21D C22D Fe3D -77.4(4) . . . . ?
Gd1D C21D C22D C23D -134.8(6) . . . . ?
Gd1D C21D C25D Fe3D 71.9(5) . . . . ?
Gd1D C21D C25D C24D 129.7(6) . . . . ?
Gd1D C26D C27D Fe3D 74.5(4) . . . . ?
Gd1D C26D C27D C28D 133.3(6) . . . . ?
Gd1D C26D C30D Fe3D -74.5(4) . . . . ?
Gd1D C26D C30D C29D -133.8(6) . . . . ?
Fe1D C1D C2D C3D -57.8(6) . . . . ?
Fe1D C1D C5D C4D 59.2(6) . . . . ?
Fe1D C2D C3D C4D -60.5(6) . . . . ?
Fe1D C3D C4D C5D -58.9(6) . . . . ?
Fe1D C4D C5D C1D -60.5(6) . . . . ?
Fe1D C6D C7D C8D 58.3(6) . . . . ?
Fe1D C6D C10D C9D -58.7(6) . . . . ?
Fe1D C7D C8D C9D 59.8(6) . . . . ?
Fe1D C8D C9D C10D 59.6(6) . . . . ?
Fe1D C9D C10D C6D 59.8(6) . . . . ?
Fe2D C11D C12D C13D -57.8(6) . . . . ?
Fe2D C11D C15D C14D 57.5(6) . . . . ?
Fe2D C12D C13D C14D -59.2(6) . . . . ?
Fe2D C13D C14D C15D -60.4(6) . . . . ?
Fe2D C14D C15D C11D -59.0(6) . . . . ?
Fe2D C16D C17D C18D 57.6(6) . . . . ?
Fe2D C16D C20D C19D -58.4(6) . . . . ?
Fe2D C17D C18D C19D 59.6(6) . . . . ?
Fe2D C18D C19D C20D 60.0(6) . . . . ?
Fe2D C19D C20D C16D 59.7(6) . . . . ?
Fe3D C21D C22D C23D -57.5(6) . . . . ?
Fe3D C21D C25D C24D 57.8(6) . . . . ?
Fe3D C22D C23D C24D -59.9(6) . . . . ?
Fe3D C23D C24D C25D -59.9(5) . . . . ?
Fe3D C24D C25D C21D -58.6(6) . . . . ?
Fe3D C26D C27D C28D 58.8(6) . . . . ?
Fe3D C26D C30D C29D -59.3(6) . . . . ?
Fe3D C27D C28D C29D 60.1(6) . . . . ?
Fe3D C28D C29D C30D 59.5(6) . . . . ?
Fe3D C29D C30D C26D 60.5(6) . . . . ?
O1D C31D C32D C33D -25.6(10) . . . . ?
O2D C35D C36D C37D 12.2(9) . . . . ?
C1D C2D C3D Fe1D 59.2(6) . . . . ?
C1D C2D C3D C4D -1.3(9) . . . . ?
C2D C1D C5D Fe1D -58.6(5) . . . . ?
C2D C1D C5D C4D 0.6(9) . . . . ?
C2D C3D C4D Fe1D 60.6(6) . . . . ?
C2D C3D C4D C5D 1.6(9) . . . . ?
C3D C4D C5D Fe1D 59.1(6) . . . . ?
C3D C4D C5D C1D -1.4(10) . . . . ?
C5D C1D C2D Fe1D 58.2(5) . . . . ?
C5D C1D C2D C3D 0.5(9) . . . . ?
C6D C7D C8D Fe1D -59.4(6) . . . . ?
C6D C7D C8D C9D 0.4(9) . . . . ?
C7D C6D C10D Fe1D 58.7(5) . . . . ?
C7D C6D C10D C9D 0.0(9) . . . . ?
C7D C8D C9D Fe1D -60.0(5) . . . . ?
C7D C8D C9D C10D -0.4(9) . . . . ?
C8D C9D C10D Fe1D -59.6(6) . . . . ?
C8D C9D C10D C6D 0.2(10) . . . . ?
C10D C6D C7D Fe1D -58.6(5) . . . . ?
C10D C6D C7D C8D -0.3(9) . . . . ?
C11D C12D C13D Fe2D 59.3(6) . . . . ?
C11D C12D C13D C14D 0.1(10) . . . . ?
C12D C11D C15D Fe2D -58.9(5) . . . . ?
C12D C11D C15D C14D -1.4(9) . . . . ?
C12D C13D C14D Fe2D 59.4(6) . . . . ?
C12D C13D C14D C15D -1.0(9) . . . . ?
C13D C14D C15D Fe2D 60.5(6) . . . . ?
C13D C14D C15D C11D 1.5(9) . . . . ?
C15D C11D C12D Fe2D 58.6(5) . . . . ?
C15D C11D C12D C13D 0.8(9) . . . . ?
C16D C17D C18D Fe2D -58.4(6) . . . . ?
C16D C17D C18D C19D 1.1(10) . . . . ?
C17D C16D C20D Fe2D 59.8(5) . . . . ?
C17D C16D C20D C19D 1.4(9) . . . . ?
C17D C18D C19D Fe2D -60.2(6) . . . . ?
C17D C18D C19D C20D -0.2(10) . . . . ?
C18D C19D C20D Fe2D -60.5(6) . . . . ?
C18D C19D C20D C16D -0.8(10) . . . . ?
C20D C16D C17D Fe2D -59.1(5) . . . . ?
C20D C16D C17D C18D -1.5(9) . . . . ?
C21D C22D C23D Fe3D 57.9(6) . . . . ?
C21D C22D C23D C24D -2.0(9) . . . . ?
C22D C21D C25D Fe3D -60.3(5) . . . . ?
C22D C21D C25D C24D -2.5(9) . . . . ?
C22D C23D C24D Fe3D 60.2(6) . . . . ?
C22D C23D C24D C25D 0.3(9) . . . . ?
C23D C24D C25D Fe3D 60.1(6) . . . . ?
C23D C24D C25D C21D 1.5(9) . . . . ?
C25D C21D C22D Fe3D 60.2(5) . . . . ?
C25D C21D C22D C23D 2.7(9) . . . . ?
C26D C27D C28D Fe3D -59.9(6) . . . . ?
C26D C27D C28D C29D 0.2(10) . . . . ?
C27D C26D C30D Fe3D 58.7(5) . . . . ?
C27D C26D C30D C29D -0.6(9) . . . . ?
C27D C28D C29D Fe3D -60.0(6) . . . . ?
C27D C28D C29D C30D -0.5(9) . . . . ?
C28D C29D C30D Fe3D -59.8(6) . . . . ?
C28D C29D C30D C26D 0.7(10) . . . . ?
C30D C26D C27D Fe3D -58.6(5) . . . . ?
C30D C26D C27D C28D 0.2(9) . . . . ?
C31D O1D C34D C33D -37.5(10) . . . . ?
C31D C32D C33D C34D 3.2(11) . . . . ?
C32D C33D C34D O1D 20.2(10) . . . . ?
C34D O1D C31D C32D 39.6(10) . . . . ?
C35D O2D C38D C37D 39.3(9) . . . . ?
C35D C36D C37D C38D 10.9(9) . . . . ?
C36D C37D C38D O2D -30.6(9) . . . . ?
C38D O2D C35D C36D -31.8(8) . . . . ?
Li1D O1D C31D C32D -95.9(9) . . . . ?
Li1D O1D C34D C33D 97.5(9) . . . . ?
Li1D C1D C2D Fe1D -153.8(8) . . . . ?
Li1D C1D C2D C3D 148.4(7) . . . . ?
Li1D C1D C5D Fe1D 152.7(7) . . . . ?
Li1D C1D C5D C4D -148.1(7) . . . . ?
Li1D C11D C12D Fe2D -155.8(7) . . . . ?
Li1D C11D C12D C13D 146.4(8) . . . . ?
Li1D C11D C15D Fe2D 153.9(7) . . . . ?
Li1D C11D C15D C14D -148.6(7) . . . . ?
Li1D C21D C22D Fe3D -156.6(7) . . . . ?
Li1D C21D C22D C23D 145.9(7) . . . . ?
Li1D C21D C25D Fe3D 155.7(7) . . . . ?
Li1D C21D C25D C24D -146.6(7) . . . . ?
Li2D O2D C35D C36D 101.6(8) . . . . ?
Li2D O2D C38D C37D -88.3(9) . . . . ?
Li2D C6D C7D Fe1D 150.8(6) . . . . ?
Li2D C6D C7D C8D -150.9(7) . . . . ?
Li2D C6D C10D Fe1D -156.0(8) . . . . ?
Li2D C6D C10D C9D 145.3(8) . . . . ?
Li2D C16D C17D Fe2D 150.1(6) . . . . ?
Li2D C16D C17D C18D -152.3(7) . . . . ?
Li2D C16D C20D Fe2D -158.3(9) . . . . ?
Li2D C16D C20D C19D 143.4(8) . . . . ?
Li2D C26D C27D Fe3D 153.2(7) . . . . ?
Li2D C26D C27D C28D -148.0(7) . . . . ?
Li2D C26D C30D Fe3D -159.7(8) . . . . ?
Li2D C26D C30D C29D 140.9(8) . . . . ?
Li3 O3 C39 C40 179.3(8) . . . . ?
Li3 O3 C42 C41 156.5(9) . . . . ?
Li3 O4 C43 C44 143.0(9) . . . . ?
Li3 O4 C46 C45 -167.5(8) . . . . ?
Li3 O5 C47 C48 169.3(9) . . . . ?
Li3 O5 C50 C49 -176.2(9) . . . . ?
Li3 O6 C51 C52 176(2) . . . . ?
Li3 O6 C54 C53 -168(2) . . . . ?
Li3 O6A C51A C52A 150(3) . . . . ?
Li3 O6A C54A C53A -168(3) . . . . ?
O3 C39 C40 C41 30.0(11) . . . . ?
O4 C43 C44 C45 34.8(9) . . . . ?
O5 C47 C48 C49 28.3(11) . . . . ?
C39 O3 C42 C41 -14.1(10) . . . . ?
C39 C40 C41 C42 -37.6(11) . . . . ?
C40 C41 C42 O3 32.2(10) . . . . ?
C42 O3 C39 C40 -9.5(11) . . . . ?
C43 O4 C46 C45 -3.8(10) . . . . ?
C43 C44 C45 C46 -36.2(9) . . . . ?
C44 C45 C46 O4 25.3(10) . . . . ?
C46 O4 C43 C44 -20.0(9) . . . . ?
C47 O5 C50 C49 31.9(10) . . . . ?
C47 C48 C49 C50 -8.9(12) . . . . ?
C48 C49 C50 O5 -13.3(11) . . . . ?
C50 O5 C47 C48 -37.6(10) . . . . ?
O6 C51 C52 C53 4(3) . . . . ?
C51 O6 C54 C53 28(3) . . . . ?
C51 C52 C53 C54 13(2) . . . . ?
C52 C53 C54 O6 -25(2) . . . . ?
C54 O6 C51 C52 -19(3) . . . . ?
O6A C51A C52A C53A 9(4) . . . . ?
C51A O6A C54A C53A -29(4) . . . . ?
C51A C52A C53A C54A -26(3) . . . . ?
C52A C53A C54A O6A 35(3) . . . . ?
C54A O6A C51A C52A 12(5) . . . . ?
O3D C39D C40D C41D 15.8(10) . . . . ?
O4D C43D C44D C45D -27.4(10) . . . . ?
O5D C47D C48D C49D -10.3(11) . . . . ?
O6D C51D C52D C53D 36.4(14) . . . . ?
O6D C51D C52E C53E -30(3) . . . . ?
O6D C54D C53E C52E -32(3) . . . . ?
C39D O3D C42D C41D -28.2(9) . . . . ?
C39D C40D C41D C42D -31.7(9) . . . . ?
C40D C41D C42D O3D 37.1(9) . . . . ?
C42D O3D C39D C40D 7.3(9) . . . . ?
C43D O4D C46D C45D 16.9(10) . . . . ?
C43D C44D C45D C46D 37.3(10) . . . . ?
C44D C45D C46D O4D -34.1(10) . . . . ?
C46D O4D C43D C44D 6.5(10) . . . . ?
C47D O5D C50D C49D -38.4(9) . . . . ?
C47D C48D C49D C50D -12.4(11) . . . . ?
C48D C49D C50D O5D 30.6(10) . . . . ?
C50D O5D C47D C48D 30.4(9) . . . . ?
C51D O6D C54D C53D -13.0(12) . . . . ?
C51D O6D C54D C53E 15.0(19) . . . . ?
C51D C52D C53D C54D -43.1(16) . . . . ?
C52D C53D C54D O6D 35.5(15) . . . . ?
C54D O6D C51D C52D -14.8(11) . . . . ?
C54D O6D C51D C52E 8.9(18) . . . . ?
C54D C53E C52E C51D 37(4) . . . . ?
Li3D O3D C39D C40D 179.9(7) . . . . ?
Li3D O3D C42D C41D 160.4(8) . . . . ?
Li3D O4D C43D C44D -166.4(8) . . . . ?
Li3D O4D C46D C45D -171.3(8) . . . . ?
Li3D O5D C47D C48D -168.3(7) . . . . ?
Li3D O5D C50D C49D 164.1(8) . . . . ?
Li3D O6D C51D C52D 172.9(10) . . . . ?
Li3D O6D C51D C52E -163.3(17) . . . . ?
Li3D O6D C54D C53D 158.6(10) . . . . ?
Li3D O6D C54D C53E -173.4(18) . . . . ?
